data_1548186
loop_
_publ_author_name
'Thomas Pugh'
'Floriana Tuna'
'Liviu Ungur'
'David Collison'
'Eric J.L. McInnes'
'Liviu F. Chibotaru'
'Richard A. Layfield'

_publ_section_title
;
 Influencing the properties of dysprosium single-molecule magnets with
 phosphorus donor ligands
;
_journal_name_full 'Nature Communications'
_journal_page_first 7492
_journal_paper_doi 10.1038/ncomms8492
_journal_volume 6
_journal_year 2015
_chemical_formula_sum 'C194 H286 Dy6 Li O17 P6'
_chemical_formula_weight 4092.70
_space_group_IT_number 14
_symmetry_cell_setting monoclinic
_symmetry_Int_Tables_number 14
_symmetry_space_group_name_Hall '-P 2ybc'
_symmetry_space_group_name_H-M 'P 1 21/c 1'
_atom_sites_solution_hydrogens geom
_cell_angle_alpha 90
_cell_angle_beta 95.319(2)
_cell_angle_gamma 90
_cell_formula_units_Z 2
_cell_length_a 22.3210(5)
_cell_length_b 15.7702(3)
_cell_length_c 27.9921(7)
_cell_measurement_reflns_used 11131
_cell_measurement_temperature 100(2)
_cell_measurement_theta_max 27.78
_cell_measurement_theta_min 3.251
_cell_volume 9811.0(4)
_computing_cell_refinement
;
        CrysAlisPro, Agilent Technologies,
        Version 1.171.36.24 (release 03-12-2012 CrysAlis171 .NET)
        (compiled Dec  3 2012,18:21:49)
;
_computing_data_collection
;
        CrysAlisPro, Agilent Technologies,
        Version 1.171.36.24 (release 03-12-2012 CrysAlis171 .NET)
        (compiled Dec  3 2012,18:21:49)
;
_computing_data_reduction
;
        CrysAlisPro, Agilent Technologies,
        Version 1.171.36.24 (release 03-12-2012 CrysAlis171 .NET)
        (compiled Dec  3 2012,18:21:49)
;
_computing_structure_refinement 'SHELXL-2012 (Sheldrick, 2012)'
_diffrn_ambient_temperature 100(2)
_diffrn_detector_area_resol_mean 8.0714
_diffrn_measured_fraction_theta_full 0.993
_diffrn_measured_fraction_theta_max 0.992
_diffrn_measurement_device_type 'SuperNova, Single source at offset), Eos'
_diffrn_measurement_method '\w scans'
_diffrn_orient_matrix_UB_11 -0.0216834
_diffrn_orient_matrix_UB_12 0.0044217
_diffrn_orient_matrix_UB_13 0.0168342
_diffrn_orient_matrix_UB_21 -0.020988
_diffrn_orient_matrix_UB_22 0.0161251
_diffrn_orient_matrix_UB_23 -0.0183177
_diffrn_orient_matrix_UB_31 -0.0104038
_diffrn_orient_matrix_UB_32 -0.0417607
_diffrn_orient_matrix_UB_33 -0.0053125
_diffrn_radiation_monochromator mirror
_diffrn_radiation_type MoK\a
_diffrn_radiation_wavelength 0.71073
_diffrn_reflns_av_R_equivalents 0.0331
_diffrn_reflns_av_unetI/netI 0.0688
_diffrn_reflns_Laue_measured_fraction_full 0.993
_diffrn_reflns_Laue_measured_fraction_max 0.992
_diffrn_reflns_limit_h_max 14
_diffrn_reflns_limit_h_min -26
_diffrn_reflns_limit_k_max 19
_diffrn_reflns_limit_k_min -16
_diffrn_reflns_limit_l_max 31
_diffrn_reflns_limit_l_min -33
_diffrn_reflns_number 29590
_diffrn_reflns_point_group_measured_fraction_full 0.993
_diffrn_reflns_point_group_measured_fraction_max 0.992
_diffrn_reflns_theta_full 25.242
_diffrn_reflns_theta_max 25.35
_diffrn_reflns_theta_min 3.144
_exptl_absorpt_coefficient_mu 2.361
_exptl_absorpt_correction_T_max 1
_exptl_absorpt_correction_T_min 0.99442
_exptl_absorpt_correction_type multi-scan
_exptl_absorpt_process_details
;
        CrysAlisPro, Agilent Technologies,
        Version 1.171.36.24 (release 03-12-2012 CrysAlis171 .NET)
        (compiled Dec  3 2012,18:21:49)
        Empirical absorption correction using spherical harmonics,
 implemented in SCALE3 ABSPACK scaling algorithm.
;
_exptl_crystal_density_diffrn 1.385
_exptl_crystal_description block
_exptl_crystal_F_000 4180
_exptl_crystal_size_max 0.5692
_exptl_crystal_size_mid 0.3365
_exptl_crystal_size_min 0.1924
_refine_diff_density_max 1.44
_refine_diff_density_min -1.378
_refine_diff_density_rms 0.115
_refine_ls_extinction_method none
_refine_ls_goodness_of_fit_ref 1.031
_refine_ls_hydrogen_treatment constr
_refine_ls_matrix_type full
_refine_ls_number_parameters 1137
_refine_ls_number_reflns 17805
_refine_ls_number_restraints 6
_refine_ls_restrained_S_all 1.031
_refine_ls_R_factor_all 0.0592
_refine_ls_R_factor_gt 0.0433
_refine_ls_shift/su_max 0.003
_refine_ls_shift/su_mean 0
_refine_ls_structure_factor_coef Fsqd
_refine_ls_weighting_details
;
 w=1/[\s^2^(Fo^2^)+(0.0465P)^2^+6.6794P]
 where P=(Fo^2^+2Fc^2^)/3
;
_refine_ls_weighting_scheme calc
_refine_ls_wR_factor_gt 0.0997
_refine_ls_wR_factor_ref 0.1099
_reflns_number_gt 14232
_reflns_number_total 17805
_reflns_threshold_expression 'I > 2\s(I)'
_cod_data_source_file ncomms8492-s4.cif
_cod_data_source_block 3
_cod_original_sg_symbol_H-M 'P 21/c'
_cod_original_formula_sum 'C194 H286 Dy6 Li1 O17 P6'
_cod_database_code 1548186

loop_
_symmetry_equiv_pos_as_xyz
'x, y, z'
'-x, y+1/2, -z+1/2'
'-x, -y, -z'
'x, -y-1/2, z-1/2'

loop_
_atom_site_label
_atom_site_type_symbol
_atom_site_fract_x
_atom_site_fract_y
_atom_site_fract_z
_atom_site_U_iso_or_equiv
_atom_site_adp_type
_atom_site_occupancy
_atom_site_calc_flag
_atom_site_disorder_assembly
_atom_site_disorder_group
Dy1 Dy 0.62616(2) 0.65920(2) 0.62463(2) 0.02739(8) Uani 1 d . .
Dy2 Dy 0.75185(2) 0.72893(2) 0.48523(2) 0.02947(8) Uani 1 d . .
Dy3 Dy 0.82872(2) 0.81599(2) 0.65620(2) 0.02830(8) Uani 1 d . .
P1 P 0.64647(7) 0.70621(9) 0.53079(5) 0.0285(3) Uani 1 d . .
P2 P 0.80508(7) 0.83826(9) 0.55702(5) 0.0302(3) Uani 1 d . .
P3 P 0.70812(7) 0.77945(9) 0.66478(5) 0.0277(3) Uani 1 d . .
C1 C 0.6486(3) 0.4940(3) 0.5992(2) 0.0376(14) Uani 1 d . .
C2 C 0.6145(3) 0.4886(3) 0.6387(2) 0.0419(15) Uani 1 d . .
H1 H 0.5756 0.4672 0.6383 0.05 Uiso 1 calc . .
C3 C 0.6492(3) 0.5213(4) 0.6791(2) 0.0415(15) Uani 1 d . .
H2 H 0.6369 0.526 0.7099 0.05 Uiso 1 calc . .
C4 C 0.7052(3) 0.5456(3) 0.6652(2) 0.0342(13) Uani 1 d . .
H3 H 0.7371 0.5676 0.6851 0.041 Uiso 1 calc . .
C5 C 0.7047(3) 0.5308(3) 0.61568(19) 0.0311(13) Uani 1 d . .
H4 H 0.7359 0.543 0.5969 0.037 Uiso 1 calc . .
C6 C 0.6295(3) 0.4600(4) 0.5500(2) 0.0510(17) Uani 1 d . .
H5 H 0.651 0.4085 0.5449 0.076 Uiso 1 calc . .
H6 H 0.6381 0.5011 0.5263 0.076 Uiso 1 calc . .
H7 H 0.587 0.4486 0.5473 0.076 Uiso 1 calc . .
C7 C 0.5060(3) 0.6562(4) 0.6145(3) 0.0455(16) Uani 1 d . .
C8 C 0.5209(3) 0.7427(4) 0.6075(2) 0.0410(15) Uani 1 d . .
H8 H 0.5145 0.7725 0.5788 0.049 Uiso 1 calc . .
C9 C 0.5465(3) 0.7752(4) 0.6507(2) 0.0459(16) Uani 1 d . .
H9 H 0.5603 0.8304 0.656 0.055 Uiso 1 calc . .
C10 C 0.5479(3) 0.7105(4) 0.6851(2) 0.0512(17) Uani 1 d . .
H10 H 0.5633 0.7153 0.717 0.061 Uiso 1 calc . .
C11 C 0.5228(3) 0.6384(4) 0.6636(2) 0.0454(16) Uani 1 d . .
H11 H 0.5177 0.5868 0.6788 0.054 Uiso 1 calc . .
C12 C 0.4779(3) 0.5985(4) 0.5767(3) 0.063(2) Uani 1 d . .
H12 H 0.4368 0.588 0.5824 0.094 Uiso 1 calc . .
H13 H 0.4995 0.5458 0.5776 0.094 Uiso 1 calc . .
H14 H 0.4792 0.6244 0.5458 0.094 Uiso 1 calc . .
C13 C 0.7773(3) 0.5701(4) 0.4508(2) 0.0528(18) Uani 1 d . .
C14 C 0.7668(3) 0.5593(4) 0.4991(2) 0.0427(15) Uani 1 d . .
H15 H 0.7345 0.5306 0.5103 0.051 Uiso 1 calc . .
C15 C 0.8131(3) 0.5990(3) 0.5273(2) 0.0397(15) Uani 1 d . .
H16 H 0.8173 0.6013 0.5607 0.048 Uiso 1 calc . .
C16 C 0.8527(3) 0.6354(4) 0.4964(3) 0.0501(17) Uani 1 d . .
H17 H 0.8875 0.6661 0.5055 0.06 Uiso 1 calc . .
C17 C 0.8294(4) 0.6164(4) 0.4496(3) 0.060(2) Uani 1 d . .
H18 H 0.8465 0.6324 0.4219 0.072 Uiso 1 calc . .
C18 C 0.7380(5) 0.5309(5) 0.4085(3) 0.093(3) Uani 1 d . .
H19 H 0.7405 0.5651 0.3804 0.14 Uiso 1 calc . .
H20 H 0.6969 0.5286 0.4161 0.14 Uiso 1 calc . .
H21 H 0.7519 0.4746 0.4026 0.14 Uiso 1 calc . .
C19 C 0.7752(3) 0.8136(5) 0.4056(2) 0.056(2) Uani 1 d . .
C20 C 0.7460(4) 0.8722(4) 0.4334(2) 0.057(2) Uani 1 d . .
H22 H 0.7637 0.9203 0.4479 0.068 Uiso 1 calc . .
C21 C 0.6866(3) 0.8472(4) 0.4360(2) 0.0477(17) Uani 1 d . .
H23 H 0.6577 0.8752 0.4519 0.057 Uiso 1 calc . .
C22 C 0.6789(3) 0.7730(4) 0.4104(2) 0.0433(16) Uani 1 d . .
H24 H 0.6433 0.742 0.4065 0.052 Uiso 1 calc . .
C23 C 0.7323(3) 0.7513(4) 0.39126(19) 0.0423(15) Uani 1 d . .
H25 H 0.7384 0.7041 0.3724 0.051 Uiso 1 calc . .
C24 C 0.8383(4) 0.8179(7) 0.3915(3) 0.102(4) Uani 1 d . .
H26 H 0.8548 0.7618 0.3908 0.152 Uiso 1 calc . .
H27 H 0.8625 0.8517 0.4143 0.152 Uiso 1 calc . .
H28 H 0.8381 0.8431 0.3602 0.152 Uiso 1 calc . .
C25 C 0.8522(3) 0.9173(4) 0.7333(2) 0.0479(17) Uani 1 d . .
C26 C 0.8044(3) 0.9565(4) 0.7049(2) 0.0485(17) Uani 1 d . .
H29 H 0.7654 0.9624 0.7136 0.058 Uiso 1 calc . .
C27 C 0.8243(4) 0.9847(4) 0.6622(2) 0.056(2) Uani 1 d . .
H30 H 0.8012 1.0127 0.6377 0.068 Uiso 1 calc . .
C28 C 0.8844(4) 0.9640(4) 0.6624(3) 0.060(2) Uani 1 d . .
H31 H 0.9087 0.9747 0.6379 0.072 Uiso 1 calc . .
C29 C 0.9022(3) 0.9241(4) 0.7061(3) 0.0570(19) Uani 1 d . .
H32 H 0.9408 0.905 0.7157 0.068 Uiso 1 calc . .
C30 C 0.8494(4) 0.8782(5) 0.7818(2) 0.073(2) Uani 1 d . .
H33 H 0.8233 0.9113 0.7999 0.11 Uiso 1 calc . .
H34 H 0.889 0.8768 0.7983 0.11 Uiso 1 calc . .
H35 H 0.8339 0.8215 0.7782 0.11 Uiso 1 calc . .
C31 C 0.9365(3) 0.7307(4) 0.6632(2) 0.0448(16) Uani 1 d . .
C32 C 0.9144(3) 0.7214(4) 0.7081(2) 0.0456(16) Uani 1 d . .
H36 H 0.932 0.7444 0.7366 0.055 Uiso 1 calc . .
C33 C 0.8621(3) 0.6725(4) 0.7039(2) 0.0458(16) Uani 1 d . .
H37 H 0.8386 0.658 0.7284 0.055 Uiso 1 calc . .
C34 C 0.8517(3) 0.6491(4) 0.6551(2) 0.0416(15) Uani 1 d . .
H38 H 0.8201 0.6158 0.6416 0.05 Uiso 1 calc . .
C35 C 0.8973(3) 0.6846(4) 0.6309(2) 0.0405(15) Uani 1 d . .
H39 H 0.9011 0.6787 0.5982 0.049 Uiso 1 calc . .
C36 C 0.9933(3) 0.7754(5) 0.6514(3) 0.067(2) Uani 1 d . .
H40 H 1.0175 0.7889 0.6805 0.1 Uiso 1 calc . .
H41 H 0.9828 0.8267 0.6341 0.1 Uiso 1 calc . .
H42 H 1.0155 0.739 0.632 0.1 Uiso 1 calc . .
C37 C 0.5786(2) 0.7521(3) 0.49713(19) 0.0310(13) Uani 1 d . .
C38 C 0.5434(3) 0.7018(4) 0.4635(2) 0.0367(14) Uani 1 d . .
C39 C 0.4903(3) 0.7349(4) 0.4397(2) 0.0435(16) Uani 1 d . .
H43 H 0.4681 0.7009 0.4174 0.052 Uiso 1 calc . .
C40 C 0.4698(3) 0.8150(4) 0.4477(2) 0.0485(17) Uani 1 d . .
C41 C 0.5045(3) 0.8641(4) 0.4800(2) 0.0431(16) Uani 1 d . .
H44 H 0.4917 0.919 0.4858 0.052 Uiso 1 calc . .
C42 C 0.5578(3) 0.8356(3) 0.5046(2) 0.0356(14) Uani 1 d . .
C43 C 0.5613(3) 0.6127(4) 0.4529(2) 0.0482(17) Uani 1 d . .
H45 H 0.5569 0.5776 0.4804 0.072 Uiso 1 calc . .
H46 H 0.6024 0.6119 0.4455 0.072 Uiso 1 calc . .
H47 H 0.5359 0.5916 0.4259 0.072 Uiso 1 calc . .
C44 C 0.4112(3) 0.8483(5) 0.4220(3) 0.071(2) Uani 1 d . .
H48 H 0.3854 0.8681 0.4453 0.107 Uiso 1 calc . .
H49 H 0.3914 0.8036 0.4034 0.107 Uiso 1 calc . .
H50 H 0.4198 0.8942 0.4012 0.107 Uiso 1 calc . .
C45 C 0.5915(3) 0.8935(4) 0.5395(2) 0.0484(17) Uani 1 d . .
H51 H 0.5684 0.944 0.5431 0.073 Uiso 1 calc . .
H52 H 0.6294 0.9082 0.528 0.073 Uiso 1 calc . .
H53 H 0.5986 0.8656 0.57 0.073 Uiso 1 calc . .
C46 C 0.8316(2) 0.9385(3) 0.53201(18) 0.0275(12) Uani 1 d . .
C47 C 0.7967(2) 1.0132(3) 0.52619(18) 0.0303(12) Uani 1 d . .
C48 C 0.8174(3) 1.0835(4) 0.50286(19) 0.0357(14) Uani 1 d . .
H54 H 0.7933 1.1317 0.4999 0.043 Uiso 1 calc . .
C49 C 0.8722(3) 1.0846(3) 0.4840(2) 0.0359(14) Uani 1 d . .
C50 C 0.9081(3) 1.0122(3) 0.49049(19) 0.0347(13) Uani 1 d . .
H55 H 0.9457 1.0116 0.4786 0.042 Uiso 1 calc . .
C51 C 0.8890(2) 0.9410(3) 0.51433(18) 0.0280(12) Uani 1 d . .
C52 C 0.7343(3) 1.0167(4) 0.5421(2) 0.0426(15) Uani 1 d . .
H56 H 0.722 1.0748 0.5444 0.064 Uiso 1 calc . .
H57 H 0.7339 0.9899 0.5729 0.064 Uiso 1 calc . .
H58 H 0.7069 0.9877 0.5191 0.064 Uiso 1 calc . .
C53 C 0.8940(3) 1.1604(4) 0.4582(2) 0.0538(19) Uani 1 d . .
H59 H 0.8601 1.1906 0.4429 0.081 Uiso 1 calc . .
H60 H 0.9195 1.1421 0.4344 0.081 Uiso 1 calc . .
H61 H 0.9162 1.197 0.4808 0.081 Uiso 1 calc . .
C54 C 0.9300(3) 0.8657(4) 0.5189(2) 0.0432(15) Uani 1 d . .
H62 H 0.9114 0.819 0.5011 0.065 Uiso 1 calc . .
H63 H 0.9374 0.8502 0.552 0.065 Uiso 1 calc . .
H64 H 0.9673 0.8795 0.5063 0.065 Uiso 1 calc . .
C55 C 0.6741(2) 0.8394(3) 0.71205(18) 0.0293(12) Uani 1 d . .
C56 C 0.6695(3) 0.8006(4) 0.7570(2) 0.0344(13) Uani 1 d . .
C57 C 0.6417(3) 0.8429(4) 0.7926(2) 0.0463(17) Uani 1 d . .
H65 H 0.6386 0.8158 0.8217 0.056 Uiso 1 calc . .
C58 C 0.6183(3) 0.9242(5) 0.7860(2) 0.058(2) Uani 1 d . .
C59 C 0.6248(3) 0.9626(4) 0.7426(2) 0.0473(17) Uani 1 d . .
H66 H 0.6108 1.0177 0.7378 0.057 Uiso 1 calc . .
C60 C 0.6510(3) 0.9230(4) 0.70570(19) 0.0349(14) Uani 1 d . .
C61 C 0.6944(3) 0.7136(4) 0.7674(2) 0.0411(15) Uani 1 d . .
H67 H 0.6916 0.7003 0.8006 0.062 Uiso 1 calc . .
H68 H 0.7358 0.7118 0.7607 0.062 Uiso 1 calc . .
H69 H 0.6717 0.6729 0.7477 0.062 Uiso 1 calc . .
C62 C 0.5872(4) 0.9681(6) 0.8261(3) 0.098(4) Uani 1 d . .
H70 H 0.5955 1.0278 0.8256 0.147 Uiso 1 calc . .
H71 H 0.6022 0.9449 0.8566 0.147 Uiso 1 calc . .
H72 H 0.5446 0.959 0.821 0.147 Uiso 1 calc . .
C63 C 0.6544(3) 0.9719(3) 0.6598(2) 0.0418(15) Uani 1 d . .
H73 H 0.6222 0.9546 0.6368 0.063 Uiso 1 calc . .
H74 H 0.6923 0.9607 0.6473 0.063 Uiso 1 calc . .
H75 H 0.651 1.0314 0.6661 0.063 Uiso 1 calc . .
Li1 Li 0.7009(4) 0.8245(5) 0.5799(3) 0.032(2) Uani 1 d . .
Li2 Li 0.0875(6) 0.6892(7) 0.3997(4) 0.052(3) Uani 1 d . .
O1 O 0.0375(2) 0.7856(3) 0.38134(15) 0.0510(12) Uani 1 d . .
C64 C -0.0001(4) 0.7949(6) 0.3372(3) 0.077(3) Uani 1 d . .
H76 H -0.0364 0.7613 0.3379 0.093 Uiso 1 calc . .
H77 H 0.0211 0.7764 0.3103 0.093 Uiso 1 calc . .
C65 C -0.0153(4) 0.8878(5) 0.3327(3) 0.077(3) Uani 1 d . .
H78 H 0.0133 0.9174 0.3147 0.092 Uiso 1 calc . .
H79 H -0.0555 0.8959 0.3171 0.092 Uiso 1 calc . .
C66 C -0.0113(3) 0.9180(5) 0.3836(3) 0.063(2) Uani 1 d . .
H80 H -0.0487 0.9082 0.3978 0.076 Uiso 1 calc . .
H81 H -0.0014 0.9778 0.3857 0.076 Uiso 1 calc . .
C67 C 0.0385(3) 0.8651(4) 0.4074(2) 0.0530(18) Uani 1 d . .
H82 H 0.0769 0.8933 0.4061 0.064 Uiso 1 calc . .
H83 H 0.0321 0.8552 0.4408 0.064 Uiso 1 calc . .
O2 O 0.0727(2) 0.6504(3) 0.46229(16) 0.0522(12) Uani 1 d . .
C68 C 0.0152(3) 0.6429(5) 0.4803(3) 0.066(2) Uani 1 d . .
H84 H -0.008 0.5983 0.4634 0.079 Uiso 1 calc . .
H85 H -0.0069 0.6957 0.4758 0.079 Uiso 1 calc . .
C69 C 0.0249(4) 0.6227(5) 0.5313(3) 0.075(2) Uani 1 d . .
H86 H -0.0032 0.5796 0.5399 0.091 Uiso 1 calc . .
H87 H 0.0201 0.6728 0.5507 0.091 Uiso 1 calc . .
C70 C 0.0874(5) 0.5910(6) 0.5382(3) 0.094(3) Uani 1 d . .
H88 H 0.0876 0.5311 0.5461 0.113 Uiso 1 calc . .
H89 H 0.1096 0.6212 0.5644 0.113 Uiso 1 calc . .
C71 C 0.1160(4) 0.6048(6) 0.4929(3) 0.086(3) Uani 1 d . .
H90 H 0.1528 0.6374 0.4989 0.103 Uiso 1 calc . .
H91 H 0.1255 0.551 0.4785 0.103 Uiso 1 calc . .
O3 O 0.1698(2) 0.7172(3) 0.39598(19) 0.0582(13) Uani 1 d . .
C72 C 0.2180(4) 0.6555(6) 0.3976(4) 0.102(4) Uani 1 d . .
H92 H 0.2026 0.5999 0.3881 0.122 Uiso 1 calc . .
H93 H 0.2386 0.6519 0.4296 0.122 Uiso 1 calc . .
C73 C 0.2593(4) 0.6878(5) 0.3628(4) 0.096(3) Uani 1 d . .
H94 H 0.3006 0.6714 0.3725 0.115 Uiso 1 calc . .
H95 H 0.2479 0.666 0.3309 0.115 Uiso 1 calc . .
C74 C 0.2526(4) 0.7809(5) 0.3640(4) 0.084(3) Uani 1 d . .
H96 H 0.2582 0.8054 0.3329 0.101 Uiso 1 calc . .
H97 H 0.2815 0.8058 0.3879 0.101 Uiso 1 calc . .
C75 C 0.1893(3) 0.7950(4) 0.3767(3) 0.0526(18) Uani 1 d . .
H98 H 0.1885 0.84 0.4003 0.063 Uiso 1 calc . .
H99 H 0.1633 0.8107 0.3484 0.063 Uiso 1 calc . .
O4 O 0.0748(9) 0.5970(11) 0.3563(7) 0.054(4) Uani 0.629(19) d A 1
C76 C 0.0279(4) 0.5351(5) 0.3535(3) 0.069(2) Uani 0.629(19) d A 1
H100 H -0.0098 0.5616 0.3597 0.082 Uiso 0.629(19) calc A 1
H101 H 0.0371 0.4914 0.3773 0.082 Uiso 0.629(19) calc A 1
C77 C 0.0225(3) 0.4962(4) 0.3034(3) 0.064(2) Uani 0.629(19) d A 1
H102 H 0.0353 0.4374 0.3045 0.076 Uiso 0.629(19) calc A 1
H103 H -0.0186 0.4992 0.2889 0.076 Uiso 0.629(19) calc A 1
C78 C 0.0635(4) 0.5491(6) 0.2759(3) 0.080(3) Uani 0.629(19) d A 1
H104 H 0.0837 0.5144 0.2537 0.096 Uiso 0.629(19) calc A 1
H105 H 0.0411 0.5934 0.258 0.096 Uiso 0.629(19) calc A 1
C79 C 0.1076(6) 0.5863(8) 0.3132(4) 0.045(4) Uani 0.629(19) d A 1
H106 H 0.1417 0.5486 0.3199 0.054 Uiso 0.629(19) calc A 1
H107 H 0.1221 0.6405 0.3027 0.054 Uiso 0.629(19) calc A 1
O4A O 0.0554(18) 0.6145(17) 0.3446(10) 0.063(9) Uani 0.371(19) d A 2
C76A C 0.0279(4) 0.5351(5) 0.3535(3) 0.069(2) Uani 0.371(19) d A 2
H108 H -0.0112 0.5427 0.3653 0.082 Uiso 0.371(19) calc A 2
H109 H 0.0532 0.501 0.376 0.082 Uiso 0.371(19) calc A 2
C77A C 0.0225(3) 0.4962(4) 0.3034(3) 0.064(2) Uani 0.371(19) d A 2
H110 H 0.0353 0.4374 0.3045 0.076 Uiso 0.371(19) calc A 2
H111 H -0.0186 0.4992 0.2889 0.076 Uiso 0.371(19) calc A 2
C78A C 0.0635(4) 0.5491(6) 0.2759(3) 0.080(3) Uani 0.371(19) d A 2
H112 H 0.1032 0.5239 0.277 0.096 Uiso 0.371(19) calc A 2
H113 H 0.0475 0.5548 0.2427 0.096 Uiso 0.371(19) calc A 2
C79A C 0.0658(13) 0.6233(13) 0.2975(7) 0.059(8) Uani 0.371(19) d A 2
H114 H 0.0358 0.6608 0.2815 0.071 Uiso 0.371(19) calc A 2
H115 H 0.1051 0.6486 0.2954 0.071 Uiso 0.371(19) calc A 2
Li3 Li 0.3503(6) 0.8717(8) 0.6624(4) 0.061(3) Uani 1 d . .
O5 O 0.3457(2) 0.8022(3) 0.60634(17) 0.0613(13) Uani 1 d . .
C80 C 0.3353(5) 0.7142(5) 0.6053(3) 0.087(3) Uani 1 d . .
H116 H 0.3079 0.6978 0.6286 0.104 Uiso 1 calc . .
H117 H 0.3726 0.6829 0.6116 0.104 Uiso 1 calc . .
C81 C 0.3072(6) 0.6993(7) 0.5538(4) 0.112(4) Uani 1 d . .
H118 H 0.3116 0.6407 0.5442 0.135 Uiso 1 calc . .
H119 H 0.2649 0.7143 0.5505 0.135 Uiso 1 calc . .
C82 C 0.3422(5) 0.7562(6) 0.5260(3) 0.100(3) Uani 1 d . .
H120 H 0.3183 0.7762 0.4976 0.12 Uiso 1 calc . .
H121 H 0.3777 0.7277 0.5164 0.12 Uiso 1 calc . .
C83 C 0.3592(5) 0.8268(6) 0.5587(3) 0.084(3) Uani 1 d . .
H122 H 0.4018 0.8391 0.5585 0.101 Uiso 1 calc . .
H123 H 0.3367 0.8773 0.5485 0.101 Uiso 1 calc . .
O6 O 0.3933(4) 0.9724(6) 0.6442(3) 0.065(2) Uani 0.717(9) d B 1
C84 C 0.4488(6) 0.9836(9) 0.6246(5) 0.090(4) Uani 0.717(9) d B 1
H124 H 0.469 0.9293 0.6236 0.108 Uiso 0.717(9) calc B 1
H125 H 0.4413 1.0042 0.5919 0.108 Uiso 0.717(9) calc B 1
C85 C 0.4856(7) 1.0401(14) 0.6509(6) 0.114(6) Uani 0.717(9) d B 1
H126 H 0.5155 1.0647 0.6321 0.136 Uiso 0.717(9) calc B 1
H127 H 0.5052 1.0143 0.6797 0.136 Uiso 0.717(9) calc B 1
C86 C 0.4359(9) 1.1073(8) 0.6628(10) 0.107(7) Uani 0.717(9) d B 1
H128 H 0.4465 1.1352 0.6933 0.129 Uiso 0.717(9) calc B 1
H129 H 0.4294 1.1497 0.6378 0.129 Uiso 0.717(9) calc B 1
C87 C 0.3824(4) 1.0509(5) 0.6647(3) 0.086(3) Uani 0.717(9) d B 1
H130 H 0.3739 1.0432 0.6978 0.104 Uiso 0.717(9) calc B 1
H131 H 0.3475 1.0772 0.6474 0.104 Uiso 0.717(9) calc B 1
O6A O 0.4012(12) 0.9628(16) 0.6710(9) 0.065(2) Uani 0.283(9) d B 2
C84A C 0.4594(14) 0.960(2) 0.6939(12) 0.090(4) Uani 0.283(9) d B 2
H132 H 0.4831 0.9157 0.681 0.108 Uiso 0.283(9) calc B 2
H133 H 0.4589 0.9521 0.7282 0.108 Uiso 0.283(9) calc B 2
C85A C 0.4832(18) 1.046(4) 0.6829(15) 0.114(6) Uani 0.283(9) d B 2
H134 H 0.4881 1.0804 0.7118 0.136 Uiso 0.283(9) calc B 2
H135 H 0.522 1.0411 0.6702 0.136 Uiso 0.283(9) calc B 2
C86A C 0.448(3) 1.079(3) 0.654(3) 0.107(7) Uani 0.283(9) d B 2
H136 H 0.4554 1.0613 0.6218 0.129 Uiso 0.283(9) calc B 2
H137 H 0.4515 1.1402 0.6558 0.129 Uiso 0.283(9) calc B 2
C87A C 0.3824(4) 1.0509(5) 0.6647(3) 0.086(3) Uani 0.283(9) d B 2
H138 H 0.3695 1.0763 0.6936 0.104 Uiso 0.283(9) calc B 2
H139 H 0.3524 1.0595 0.6378 0.104 Uiso 0.283(9) calc B 2
O7 O 0.3957(7) 0.8334(9) 0.7212(6) 0.082(4) Uani 0.563(8) d B 1
C88 C 0.4489(6) 0.8578(8) 0.7474(5) 0.057(3) Uani 0.563(8) d B 1
H140 H 0.445 0.9151 0.7594 0.068 Uiso 0.563(8) calc B 1
H141 H 0.4818 0.8569 0.7271 0.068 Uiso 0.563(8) calc B 1
C89 C 0.4611(8) 0.8003(9) 0.7867(5) 0.065(4) Uani 0.563(8) d B 1
H142 H 0.5036 0.786 0.7907 0.078 Uiso 0.563(8) calc B 1
H143 H 0.4499 0.8252 0.8162 0.078 Uiso 0.563(8) calc B 1
C90 C 0.4272(10) 0.7298(14) 0.7749(6) 0.190(8) Uani 0.563(8) d B 1
H144 H 0.4136 0.7043 0.8035 0.228 Uiso 0.563(8) calc B 1
H145 H 0.4507 0.6882 0.7592 0.228 Uiso 0.563(8) calc B 1
C91 C 0.3763(13) 0.7572(18) 0.7428(11) 0.144(8) Uani 0.563(8) d B 1
H146 H 0.3655 0.7144 0.7187 0.172 Uiso 0.563(8) calc B 1
H147 H 0.3417 0.7681 0.7605 0.172 Uiso 0.563(8) calc B 1
O7A O 0.3699(11) 0.7990(12) 0.7182(8) 0.082(4) Uani 0.437(8) d B 2
C88A C 0.4009(8) 0.7194(10) 0.7193(6) 0.057(3) Uani 0.437(8) d B 2
H148 H 0.4321 0.7174 0.6974 0.068 Uiso 0.437(8) calc B 2
H149 H 0.374 0.6714 0.7139 0.068 Uiso 0.437(8) calc B 2
C89A C 0.4272(10) 0.7298(14) 0.7749(6) 0.190(8) Uani 0.437(8) d B 2
H150 H 0.4337 0.6737 0.7887 0.228 Uiso 0.437(8) calc B 2
H151 H 0.466 0.7577 0.776 0.228 Uiso 0.437(8) calc B 2
C90A C 0.398(2) 0.767(3) 0.7979(10) 0.160(19) Uani 0.437(8) d B 2
H152 H 0.4216 0.8053 0.8188 0.193 Uiso 0.437(8) calc B 2
H153 H 0.3763 0.7285 0.8175 0.193 Uiso 0.437(8) calc B 2
C91A C 0.3554(16) 0.814(2) 0.7647(12) 0.144(8) Uani 0.437(8) d B 2
H154 H 0.3146 0.7949 0.768 0.172 Uiso 0.437(8) calc B 2
H155 H 0.358 0.8737 0.7719 0.172 Uiso 0.437(8) calc B 2
O8 O 0.2685(11) 0.8910(10) 0.6749(7) 0.053(3) Uani 0.581(14) d B 1
C92 C 0.2491(11) 0.9301(13) 0.7162(8) 0.089(6) Uani 0.581(14) d B 1
H156 H 0.2827 0.952 0.737 0.107 Uiso 0.581(14) calc B 1
H157 H 0.2258 0.8916 0.7341 0.107 Uiso 0.581(14) calc B 1
C93 C 0.2052(12) 1.0106(16) 0.6901(8) 0.081(5) Uani 0.581(14) d B 1
H158 H 0.1798 1.0386 0.7116 0.097 Uiso 0.581(14) calc B 1
H159 H 0.2269 1.0513 0.6722 0.097 Uiso 0.581(14) calc B 1
C94 C 0.1723(14) 0.9373(11) 0.6578(12) 0.087(6) Uani 0.581(14) d B 1
H160 H 0.1521 0.897 0.6771 0.104 Uiso 0.581(14) calc B 1
H161 H 0.1437 0.9602 0.6329 0.104 Uiso 0.581(14) calc B 1
C95 C 0.224(2) 0.9002(16) 0.6382(15) 0.061(5) Uani 0.581(14) d B 1
H162 H 0.2134 0.8454 0.624 0.073 Uiso 0.581(14) calc B 1
H163 H 0.2376 0.9367 0.6135 0.073 Uiso 0.581(14) calc B 1
O8A O 0.2725(16) 0.9242(13) 0.6686(11) 0.053(3) Uani 0.419(14) d B 2
C92A C 0.2507(16) 0.9814(19) 0.7062(12) 0.089(6) Uani 0.419(14) d B 2
H164 H 0.2722 0.9675 0.7369 0.107 Uiso 0.419(14) calc B 2
H165 H 0.2604 1.0395 0.6986 0.107 Uiso 0.419(14) calc B 2
C93A C 0.1975(17) 0.977(2) 0.7100(11) 0.081(5) Uani 0.419(14) d B 2
H166 H 0.1826 1.0259 0.7261 0.097 Uiso 0.419(14) calc B 2
H167 H 0.187 0.9255 0.7265 0.097 Uiso 0.419(14) calc B 2
C94A C 0.173(2) 0.9747(16) 0.6522(18) 0.087(6) Uani 0.419(14) d B 2
H168 H 0.1356 0.9441 0.6467 0.104 Uiso 0.419(14) calc B 2
H169 H 0.1683 1.0314 0.6391 0.104 Uiso 0.419(14) calc B 2
C95A C 0.225(4) 0.927(3) 0.631(2) 0.061(5) Uani 0.419(14) d B 2
H170 H 0.2126 0.8704 0.6207 0.073 Uiso 0.419(14) calc B 2
H171 H 0.2377 0.9574 0.6032 0.073 Uiso 0.419(14) calc B 2
O9 O 0.1506(6) 0.7191(5) 0.7439(3) 0.056(3) Uani 0.5 d . .
C96 C 0.1170(6) 0.6527(7) 0.7342(4) 0.038(3) Uani 0.5 d . .
H172 H 0.0748 0.6683 0.7333 0.045 Uiso 0.5 calc . .
H173 H 0.1253 0.61 0.7589 0.045 Uiso 0.5 calc . .
C97 C 0.1297(7) 0.6191(8) 0.6881(5) 0.052(4) Uani 0.5 d . .
H174 H 0.1265 0.5578 0.6874 0.063 Uiso 0.5 calc . .
H175 H 0.1025 0.6426 0.6624 0.063 Uiso 0.5 calc . .
C98 C 0.1863(10) 0.6440(13) 0.6843(8) 0.113(8) Uani 0.5 d . .
H176 H 0.1897 0.6751 0.6548 0.136 Uiso 0.5 calc . .
H177 H 0.2137 0.5963 0.6859 0.136 Uiso 0.5 calc . .
C99 C 0.1967(12) 0.6968(15) 0.7248(9) 0.125(10) Uani 0.5 d . .
H178 H 0.2234 0.6675 0.7486 0.149 Uiso 0.5 calc . .
H179 H 0.2174 0.7474 0.7154 0.149 Uiso 0.5 calc . .

loop_
_atom_site_aniso_label
_atom_site_aniso_U_11
_atom_site_aniso_U_22
_atom_site_aniso_U_33
_atom_site_aniso_U_23
_atom_site_aniso_U_13
_atom_site_aniso_U_12
Dy1 0.02720(15) 0.02744(14) 0.02739(15) 0.00155(10) 0.00179(11) -0.00138(11)
Dy2 0.03527(16) 0.03056(14) 0.02256(14) 0.00001(10) 0.00256(11) 0.00044(12)
Dy3 0.02717(15) 0.02929(14) 0.02671(14) 0.00442(10) -0.00669(11) -0.00169(11)
P1 0.0274(8) 0.0317(7) 0.0251(7) 0.0016(6) -0.0040(6) 0.0000(6)
P2 0.0322(8) 0.0315(7) 0.0264(8) 0.0043(6) 0.0003(6) -0.0056(7)
P3 0.0308(8) 0.0296(7) 0.0225(7) -0.0020(6) 0.0018(6) -0.0007(6)
C1 0.050(4) 0.018(3) 0.044(4) -0.004(2) -0.004(3) 0.001(3)
C2 0.049(4) 0.028(3) 0.050(4) 0.004(3) 0.009(3) -0.008(3)
C3 0.056(4) 0.038(3) 0.030(3) 0.010(3) 0.001(3) -0.005(3)
C4 0.041(4) 0.028(3) 0.032(3) 0.004(2) -0.005(3) 0.006(3)
C5 0.036(3) 0.025(3) 0.033(3) 0.004(2) 0.002(3) 0.005(3)
C6 0.062(5) 0.039(3) 0.052(4) -0.007(3) 0.001(4) -0.006(3)
C7 0.021(3) 0.053(4) 0.064(5) -0.019(3) 0.011(3) -0.002(3)
C8 0.025(3) 0.044(3) 0.055(4) 0.004(3) 0.007(3) 0.005(3)
C9 0.034(4) 0.048(4) 0.057(4) -0.013(3) 0.008(3) 0.003(3)
C10 0.042(4) 0.067(4) 0.048(4) -0.013(4) 0.018(3) -0.006(4)
C11 0.031(3) 0.052(4) 0.055(4) 0.004(3) 0.016(3) -0.002(3)
C12 0.053(5) 0.057(4) 0.079(5) -0.013(4) 0.005(4) -0.013(4)
C13 0.072(5) 0.044(4) 0.044(4) -0.014(3) 0.016(4) -0.001(4)
C14 0.046(4) 0.032(3) 0.050(4) -0.007(3) 0.005(3) 0.002(3)
C15 0.037(4) 0.029(3) 0.053(4) 0.002(3) 0.006(3) 0.016(3)
C16 0.035(4) 0.040(4) 0.076(5) -0.007(3) 0.010(4) 0.011(3)
C17 0.074(5) 0.046(4) 0.067(5) 0.001(4) 0.045(4) 0.017(4)
C18 0.149(9) 0.066(5) 0.064(5) -0.029(4) 0.001(6) -0.005(6)
C19 0.062(5) 0.079(5) 0.026(3) 0.017(3) -0.003(3) -0.028(4)
C20 0.100(6) 0.040(4) 0.025(3) 0.006(3) -0.021(4) -0.029(4)
C21 0.072(5) 0.044(4) 0.025(3) 0.007(3) -0.010(3) 0.009(4)
C22 0.057(4) 0.047(4) 0.025(3) 0.011(3) -0.002(3) -0.002(3)
C23 0.055(4) 0.054(4) 0.017(3) 0.000(3) -0.002(3) -0.009(3)
C24 0.074(6) 0.166(10) 0.064(6) 0.031(6) 0.002(5) -0.044(7)
C25 0.065(5) 0.046(4) 0.031(3) -0.008(3) -0.009(3) -0.009(4)
C26 0.050(4) 0.032(3) 0.061(5) -0.015(3) -0.011(3) -0.004(3)
C27 0.087(6) 0.026(3) 0.051(4) 0.007(3) -0.018(4) -0.012(4)
C28 0.064(5) 0.052(4) 0.062(5) 0.002(4) -0.003(4) -0.033(4)
C29 0.048(4) 0.052(4) 0.067(5) -0.015(4) -0.019(4) -0.013(4)
C30 0.111(7) 0.073(5) 0.033(4) -0.001(4) -0.011(4) -0.007(5)
C31 0.025(3) 0.060(4) 0.047(4) 0.007(3) -0.008(3) 0.012(3)
C32 0.036(4) 0.060(4) 0.038(4) 0.009(3) -0.015(3) 0.013(3)
C33 0.046(4) 0.047(4) 0.043(4) 0.020(3) 0.000(3) 0.018(3)
C34 0.040(4) 0.031(3) 0.051(4) 0.002(3) -0.009(3) 0.005(3)
C35 0.036(4) 0.042(3) 0.043(4) 0.004(3) -0.002(3) 0.014(3)
C36 0.037(4) 0.096(6) 0.065(5) 0.003(4) -0.003(4) 0.001(4)
C37 0.024(3) 0.039(3) 0.029(3) 0.002(2) -0.006(2) -0.002(3)
C38 0.037(3) 0.044(3) 0.028(3) -0.003(3) -0.002(3) -0.007(3)
C39 0.038(4) 0.056(4) 0.034(3) 0.002(3) -0.012(3) -0.014(3)
C40 0.038(4) 0.061(4) 0.045(4) 0.015(3) -0.006(3) 0.009(3)
C41 0.039(4) 0.042(3) 0.046(4) 0.010(3) -0.009(3) 0.009(3)
C42 0.033(3) 0.035(3) 0.037(3) 0.002(3) -0.005(3) 0.003(3)
C43 0.049(4) 0.054(4) 0.040(4) -0.016(3) -0.006(3) -0.002(3)
C44 0.040(4) 0.096(6) 0.074(6) 0.016(5) -0.018(4) 0.013(4)
C45 0.056(4) 0.032(3) 0.056(4) -0.004(3) -0.005(3) 0.006(3)
C46 0.026(3) 0.034(3) 0.020(3) -0.001(2) -0.005(2) -0.006(3)
C47 0.031(3) 0.032(3) 0.026(3) 0.001(2) -0.005(2) -0.004(3)
C48 0.038(3) 0.034(3) 0.032(3) 0.003(2) -0.014(3) -0.003(3)
C49 0.039(4) 0.032(3) 0.034(3) 0.007(2) -0.008(3) -0.012(3)
C50 0.030(3) 0.043(3) 0.031(3) 0.001(3) 0.000(2) -0.016(3)
C51 0.028(3) 0.033(3) 0.024(3) -0.002(2) 0.002(2) -0.007(3)
C52 0.037(4) 0.040(3) 0.051(4) 0.005(3) 0.005(3) 0.006(3)
C53 0.054(4) 0.045(4) 0.059(5) 0.017(3) -0.012(4) -0.019(3)
C54 0.033(3) 0.045(3) 0.052(4) -0.002(3) 0.007(3) -0.002(3)
C55 0.032(3) 0.034(3) 0.021(3) -0.006(2) -0.001(2) 0.000(3)
C56 0.030(3) 0.045(3) 0.028(3) -0.001(3) 0.001(2) 0.005(3)
C57 0.054(4) 0.068(4) 0.017(3) 0.004(3) 0.004(3) 0.015(4)
C58 0.063(5) 0.084(5) 0.028(3) -0.002(3) 0.003(3) 0.039(4)
C59 0.061(4) 0.048(4) 0.031(3) -0.001(3) -0.006(3) 0.022(3)
C60 0.040(3) 0.040(3) 0.024(3) -0.006(2) -0.002(3) 0.008(3)
C61 0.052(4) 0.045(3) 0.025(3) 0.011(3) -0.002(3) 0.002(3)
C62 0.116(8) 0.140(8) 0.038(4) -0.009(5) 0.011(5) 0.088(7)
C63 0.056(4) 0.034(3) 0.033(3) 0.004(3) -0.008(3) 0.006(3)
Li1 0.033(5) 0.025(4) 0.035(5) 0.002(4) -0.007(4) 0.003(4)
Li2 0.068(8) 0.045(6) 0.047(7) -0.010(5) 0.017(6) -0.003(6)
O1 0.056(3) 0.059(3) 0.035(2) -0.008(2) -0.011(2) -0.002(2)
C64 0.075(6) 0.107(7) 0.045(5) -0.005(5) -0.020(4) -0.007(5)
C65 0.063(5) 0.088(6) 0.074(6) 0.034(5) -0.022(5) -0.010(5)
C66 0.034(4) 0.068(5) 0.088(6) 0.010(4) 0.009(4) 0.005(4)
C67 0.059(5) 0.054(4) 0.045(4) -0.009(3) -0.001(3) 0.010(4)
O2 0.049(3) 0.053(3) 0.056(3) 0.006(2) 0.014(2) 0.012(2)
C68 0.053(5) 0.066(5) 0.082(6) 0.006(4) 0.020(4) -0.002(4)
C69 0.085(7) 0.071(5) 0.073(6) 0.006(4) 0.025(5) -0.012(5)
C70 0.114(8) 0.093(7) 0.076(6) 0.043(5) 0.016(6) 0.012(6)
C71 0.072(6) 0.093(6) 0.093(7) 0.030(5) 0.015(5) 0.047(5)
O3 0.048(3) 0.039(2) 0.089(4) 0.013(2) 0.016(3) 0.010(2)
C72 0.081(7) 0.081(6) 0.154(10) 0.050(6) 0.064(7) 0.037(5)
C73 0.081(7) 0.072(6) 0.145(9) 0.032(6) 0.061(7) 0.031(5)
C74 0.046(5) 0.067(5) 0.140(9) 0.014(5) 0.013(5) 0.006(4)
C75 0.056(4) 0.039(4) 0.063(5) -0.001(3) 0.003(4) 0.000(3)
O4 0.076(9) 0.038(7) 0.047(9) -0.001(6) 0.003(6) -0.017(6)
C76 0.067(5) 0.059(5) 0.079(6) -0.006(4) 0.004(4) -0.015(4)
C77 0.055(5) 0.051(4) 0.080(6) -0.007(4) -0.020(4) -0.005(4)
C78 0.079(6) 0.099(7) 0.060(5) -0.008(5) -0.011(5) -0.026(6)
C79 0.050(8) 0.047(7) 0.036(6) -0.007(5) -0.002(5) -0.005(6)
O4A 0.14(3) 0.025(11) 0.022(11) -0.012(8) -0.001(12) -0.016(12)
C76A 0.067(5) 0.059(5) 0.079(6) -0.006(4) 0.004(4) -0.015(4)
C77A 0.055(5) 0.051(4) 0.080(6) -0.007(4) -0.020(4) -0.005(4)
C78A 0.079(6) 0.099(7) 0.060(5) -0.008(5) -0.011(5) -0.026(6)
C79A 0.09(2) 0.049(12) 0.039(12) -0.005(9) 0.004(12) -0.013(13)
Li3 0.063(8) 0.066(8) 0.052(7) 0.004(6) -0.006(6) 0.013(7)
O5 0.074(4) 0.061(3) 0.050(3) -0.003(2) 0.010(3) 0.007(3)
C80 0.125(9) 0.058(5) 0.083(7) -0.009(4) 0.042(6) -0.015(5)
C81 0.148(11) 0.100(7) 0.093(8) -0.026(6) 0.033(8) -0.022(8)
C82 0.150(10) 0.095(7) 0.056(6) -0.012(5) 0.007(6) 0.040(7)
C83 0.101(7) 0.092(6) 0.062(6) 0.014(5) 0.016(5) -0.003(6)
O6 0.066(5) 0.063(4) 0.066(6) -0.008(5) 0.006(6) 0.001(4)
C84 0.067(8) 0.108(10) 0.098(10) 0.023(8) 0.018(7) -0.016(8)
C85 0.067(8) 0.193(16) 0.081(11) 0.033(15) 0.006(10) -0.007(10)
C86 0.071(12) 0.034(10) 0.205(18) 0.008(11) -0.054(12) 0.009(8)
C87 0.084(7) 0.060(5) 0.108(7) 0.019(5) -0.030(6) -0.001(5)
O6A 0.066(5) 0.063(4) 0.066(6) -0.008(5) 0.006(6) 0.001(4)
C84A 0.067(8) 0.108(10) 0.098(10) 0.023(8) 0.018(7) -0.016(8)
C85A 0.067(8) 0.193(16) 0.081(11) 0.033(15) 0.006(10) -0.007(10)
C86A 0.071(12) 0.034(10) 0.205(18) 0.008(11) -0.054(12) 0.009(8)
C87A 0.084(7) 0.060(5) 0.108(7) 0.019(5) -0.030(6) -0.001(5)
O7 0.107(14) 0.071(10) 0.072(5) 0.037(8) 0.025(9) 0.008(7)
C88 0.050(6) 0.058(6) 0.059(7) -0.004(5) -0.009(5) 0.024(5)
C89 0.089(12) 0.067(9) 0.038(8) -0.007(7) -0.004(8) 0.019(9)
C90 0.20(2) 0.25(2) 0.114(14) 0.062(14) -0.060(14) 0.052(18)
C91 0.152(11) 0.146(11) 0.134(11) 0.013(9) 0.020(9) -0.005(9)
O7A 0.107(14) 0.071(10) 0.072(5) 0.037(8) 0.025(9) 0.008(7)
C88A 0.050(6) 0.058(6) 0.059(7) -0.004(5) -0.009(5) 0.024(5)
C89A 0.20(2) 0.25(2) 0.114(14) 0.062(14) -0.060(14) 0.052(18)
C90A 0.23(5) 0.20(4) 0.059(18) 0.05(2) 0.04(2) 0.14(3)
C91A 0.152(11) 0.146(11) 0.134(11) 0.013(9) 0.020(9) -0.005(9)
O8 0.056(4) 0.059(11) 0.041(6) -0.013(8) -0.001(4) -0.017(9)
C92 0.081(8) 0.094(14) 0.090(12) -0.060(15) -0.007(8) -0.014(15)
C93 0.081(10) 0.098(18) 0.065(15) -0.028(10) 0.014(11) 0.000(12)
C94 0.073(7) 0.047(13) 0.137(13) -0.054(17) -0.015(8) 0.024(15)
C95 0.078(6) 0.047(17) 0.054(14) -0.003(13) -0.014(9) 0.010(17)
O8A 0.056(4) 0.059(11) 0.041(6) -0.013(8) -0.001(4) -0.017(9)
C92A 0.081(8) 0.094(14) 0.090(12) -0.060(15) -0.007(8) -0.014(15)
C93A 0.081(10) 0.098(18) 0.065(15) -0.028(10) 0.014(11) 0.000(12)
C94A 0.073(7) 0.047(13) 0.137(13) -0.054(17) -0.015(8) 0.024(15)
C95A 0.078(6) 0.047(17) 0.054(14) -0.003(13) -0.014(9) 0.010(17)
O9 0.097(9) 0.028(5) 0.043(6) -0.004(4) 0.008(6) 0.003(6)
C96 0.054(8) 0.038(7) 0.020(6) 0.017(5) 0.002(5) 0.016(6)
C97 0.071(10) 0.031(7) 0.056(9) 0.010(6) 0.007(8) 0.020(7)
C98 0.14(2) 0.101(15) 0.114(17) -0.041(13) 0.096(16) -0.039(15)
C99 0.14(2) 0.113(18) 0.12(2) 0.011(15) -0.022(17) -0.101(18)

loop_
_atom_type_symbol
_atom_type_description
_atom_type_scat_dispersion_real
_atom_type_scat_dispersion_imag
_atom_type_scat_source
Dy Dy -0.1892 4.4098 'International Tables Vol C Tables 4.2.6.8 and 6.1.1.4'
P P 0.1023 0.0942 'International Tables Vol C Tables 4.2.6.8 and 6.1.1.4'
C C 0.0033 0.0016 'International Tables Vol C Tables 4.2.6.8 and 6.1.1.4'
H H 0 0 'International Tables Vol C Tables 4.2.6.8 and 6.1.1.4'
O O 0.0106 0.006 'International Tables Vol C Tables 4.2.6.8 and 6.1.1.4'
Li Li -0.0003 0.0001 'International Tables Vol C Tables 4.2.6.8 and 6.1.1.4'

loop_
_exptl_crystal_face_index_h
_exptl_crystal_face_index_k
_exptl_crystal_face_index_l
_exptl_crystal_face_perp_dist
31 -2 1 0.1081
-30 -6 -3 0.0814
-8 -18 -20 0.1364
-10 -18 20 0.1534
-3 -2 39 0.171
9 14 -29 0.1414
-3 -22 -7 0.1554
-30 -4 -3 0.0824
31 -4 0 0.111
-6 -21 -7 0.1584
31 -1 1 0.1137
-30 -4 -3 0.0852
-10 -19 18 0.1495
-7 -17 -23 0.1365
9 14 -29 0.1346
-4 -3 39 0.169
-10 -19 18 0.1495
-7 -18 -21 0.1546
8 13 -31 0.14
-5 -5 39 0.1541
-10 -19 18 0.1508
-8 -18 -20 0.1416
9 15 -28 0.1346
-3 -1 39 0.1692
6 -22 -7 0.1307
-31 -4 -3 0.0697
31 0 2 0.1032
-6 -21 -7 0.1582
31 -2 1 0.0823
-31 -4 -3 0.0726
0 -22 -7 0.1493
31 -1 1 0.1083
7 21 7 0.3455
-31 -1 -2 0.0743
-3 -22 -7 0.1547
-31 -3 -3 0.0704
7 21 7 0.3432
30 -6 0 0.1086

loop_
_geom_angle_atom_site_label_1
_geom_angle_atom_site_label_2
_geom_angle_atom_site_label_3
_geom_angle
_geom_angle_site_symmetry_1
_geom_angle_site_symmetry_3
C11 Dy1 C10 30.03(19) . .
C11 Dy1 C7 30.90(19) . .
C10 Dy1 C7 50.5(2) . .
C11 Dy1 C3 78.1(2) . .
C10 Dy1 C3 89.3(2) . .
C7 Dy1 C3 100.6(2) . .
C11 Dy1 C4 107.68(19) . .
C10 Dy1 C4 112.1(2) . .
C7 Dy1 C4 130.2(2) . .
C3 Dy1 C4 30.15(18) . .
C11 Dy1 C8 50.19(19) . .
C10 Dy1 C8 49.8(2) . .
C7 Dy1 C8 30.72(18) . .
C3 Dy1 C8 128.0(2) . .
C4 Dy1 C8 157.87(18) . .
C11 Dy1 C9 49.8(2) . .
C10 Dy1 C9 30.3(2) . .
C7 Dy1 C9 50.28(19) . .
C3 Dy1 C9 119.5(2) . .
C4 Dy1 C9 139.44(19) . .
C8 Dy1 C9 29.83(18) . .
C11 Dy1 C5 122.62(19) . .
C10 Dy1 C5 138.9(2) . .
C7 Dy1 C5 129.01(18) . .
C3 Dy1 C5 49.69(18) . .
C4 Dy1 C5 30.17(16) . .
C8 Dy1 C5 155.53(18) . .
C9 Dy1 C5 168.92(19) . .
C11 Dy1 C2 73.9(2) . .
C10 Dy1 C2 97.5(2) . .
C7 Dy1 C2 83.7(2) . .
C3 Dy1 C2 30.15(17) . .
C4 Dy1 C2 49.58(19) . .
C8 Dy1 C2 114.38(19) . .
C9 Dy1 C2 123.6(2) . .
C5 Dy1 C2 49.31(18) . .
C11 Dy1 C1 100.0(2) . .
C10 Dy1 C1 126.5(2) . .
C7 Dy1 C1 99.23(19) . .
C3 Dy1 C1 49.48(18) . .
C4 Dy1 C1 49.62(17) . .
C8 Dy1 C1 126.26(18) . .
C9 Dy1 C1 148.23(19) . .
C5 Dy1 C1 30.03(17) . .
C2 Dy1 C1 29.56(17) . .
C11 Dy1 P3 118.56(15) . .
C10 Dy1 P3 88.94(15) . .
C7 Dy1 P3 131.90(13) . .
C3 Dy1 P3 103.74(13) . .
C4 Dy1 P3 84.44(13) . .
C8 Dy1 P3 105.49(13) . .
C9 Dy1 P3 81.62(14) . .
C5 Dy1 P3 98.02(12) . .
C2 Dy1 P3 132.57(14) . .
C1 Dy1 P3 128.02(13) . .
C11 Dy1 P1 129.63(15) . .
C10 Dy1 P1 133.31(16) . .
C7 Dy1 P1 98.79(16) . .
C3 Dy1 P1 135.11(14) . .
C4 Dy1 P1 114.49(13) . .
C8 Dy1 P1 85.30(14) . .
C9 Dy1 P1 104.00(15) . .
C5 Dy1 P1 87.07(12) . .
C2 Dy1 P1 114.86(13) . .
C1 Dy1 P1 87.67(13) . .
P3 Dy1 P1 92.32(4) . .
C22 Dy2 C23 30.68(19) . .
C22 Dy2 C21 30.04(18) . .
C23 Dy2 C21 50.4(2) . .
C22 Dy2 C15 143.95(19) . .
C23 Dy2 C15 124.7(2) . .
C21 Dy2 C15 173.99(19) . .
C22 Dy2 C20 49.5(2) . .
C23 Dy2 C20 49.88(19) . .
C21 Dy2 C20 30.2(2) . .
C15 Dy2 C20 151.7(2) . .
C22 Dy2 C16 133.7(2) . .
C23 Dy2 C16 104.4(2) . .
C21 Dy2 C16 148.8(2) . .
C15 Dy2 C16 30.59(19) . .
C20 Dy2 C16 121.6(2) . .
C22 Dy2 C19 50.3(2) . .
C23 Dy2 C19 30.47(19) . .
C21 Dy2 C19 50.5(2) . .
C15 Dy2 C19 127.9(2) . .
C20 Dy2 C19 30.4(2) . .
C16 Dy2 C19 98.3(2) . .
C22 Dy2 C14 115.68(19) . .
C23 Dy2 C14 106.24(19) . .
C21 Dy2 C14 144.5(2) . .
C15 Dy2 C14 29.89(18) . .
C20 Dy2 C14 154.9(2) . .
C16 Dy2 C14 49.7(2) . .
C19 Dy2 C14 125.2(2) . .
C22 Dy2 C17 104.4(2) . .
C23 Dy2 C17 77.0(2) . .
C21 Dy2 C17 126.8(2) . .
C15 Dy2 C17 49.3(2) . .
C20 Dy2 C17 110.5(2) . .
C16 Dy2 C17 29.9(2) . .
C19 Dy2 C17 80.9(2) . .
C14 Dy2 C17 48.7(2) . .
C22 Dy2 C13 95.4(2) . .
C23 Dy2 C13 78.2(2) . .
C21 Dy2 C13 125.0(2) . .
C15 Dy2 C13 49.1(2) . .
C20 Dy2 C13 125.3(2) . .
C16 Dy2 C13 49.1(2) . .
C19 Dy2 C13 95.7(2) . .
C14 Dy2 C13 29.65(18) . .
C17 Dy2 C13 29.0(2) . .
C22 Dy2 P1 84.93(15) . .
C23 Dy2 P1 113.66(14) . .
C21 Dy2 P1 83.32(17) . .
C15 Dy2 P1 96.78(14) . .
C20 Dy2 P1 110.70(19) . .
C16 Dy2 P1 127.37(15) . .
C19 Dy2 P1 132.55(17) . .
C14 Dy2 P1 84.61(14) . .
C17 Dy2 P1 132.12(15) . .
C13 Dy2 P1 104.54(16) . .
C22 Dy2 P2 126.50(14) . .
C23 Dy2 P2 130.12(14) . .
C21 Dy2 P2 96.58(14) . .
C15 Dy2 P2 89.41(14) . .
C20 Dy2 P2 82.32(13) . .
C16 Dy2 P2 87.67(16) . .
C19 Dy2 P2 100.69(16) . .
C14 Dy2 P2 117.45(13) . .
C17 Dy2 P2 114.67(18) . .
C13 Dy2 P2 135.67(16) . .
P1 Dy2 P2 93.99(4) . .
C28 Dy3 C29 30.6(2) . .
C28 Dy3 C27 30.1(2) . .
C29 Dy3 C27 49.8(2) . .
C28 Dy3 C26 49.7(2) . .
C29 Dy3 C26 49.4(2) . .
C27 Dy3 C26 30.0(2) . .
C28 Dy3 C34 141.1(2) . .
C29 Dy3 C34 121.6(2) . .
C27 Dy3 C34 170.9(2) . .
C26 Dy3 C34 149.8(2) . .
C28 Dy3 C33 127.0(2) . .
C29 Dy3 C33 98.6(2) . .
C27 Dy3 C33 144.7(2) . .
C26 Dy3 C33 120.1(2) . .
C34 Dy3 C33 30.43(18) . .
C28 Dy3 C25 50.9(2) . .
C29 Dy3 C25 30.5(2) . .
C27 Dy3 C25 50.5(2) . .
C26 Dy3 C25 30.42(19) . .
C34 Dy3 C25 124.55(19) . .
C33 Dy3 C25 94.4(2) . .
C28 Dy3 C35 114.8(2) . .
C29 Dy3 C35 106.9(2) . .
C27 Dy3 C35 143.5(2) . .
C26 Dy3 C35 155.5(2) . .
C34 Dy3 C35 29.90(18) . .
C33 Dy3 C35 49.52(19) . .
C25 Dy3 C35 126.2(2) . .
C28 Dy3 C32 98.4(2) . .
C29 Dy3 C32 72.8(2) . .
C27 Dy3 C32 122.6(2) . .
C26 Dy3 C32 110.1(2) . .
C34 Dy3 C32 49.14(19) . .
C33 Dy3 C32 29.75(19) . .
C25 Dy3 C32 79.8(2) . .
C35 Dy3 C32 48.55(19) . .
C28 Dy3 C31 91.4(2) . .
C29 Dy3 C31 77.5(2) . .
C27 Dy3 C31 121.4(2) . .
C26 Dy3 C31 125.8(2) . .
C34 Dy3 C31 49.7(2) . .
C33 Dy3 C31 49.7(2) . .
C25 Dy3 C31 97.4(2) . .
C35 Dy3 C31 29.81(18) . .
C32 Dy3 C31 29.58(19) . .
C28 Dy3 P3 129.01(19) . .
C29 Dy3 P3 129.72(18) . .
C27 Dy3 P3 99.15(19) . .
C26 Dy3 P3 83.37(15) . .
C34 Dy3 P3 89.18(15) . .
C33 Dy3 P3 90.50(15) . .
C25 Dy3 P3 99.87(16) . .
C35 Dy3 P3 115.99(14) . .
C32 Dy3 P3 118.38(15) . .
C31 Dy3 P3 137.71(14) . .
C28 Dy3 P2 89.91(17) . .
C29 Dy3 P2 119.27(17) . .
C27 Dy3 P2 86.14(15) . .
C26 Dy3 P2 111.85(15) . .
C34 Dy3 P2 97.49(14) . .
C33 Dy3 P2 127.87(15) . .
C25 Dy3 P2 136.38(14) . .
C35 Dy3 P2 83.99(14) . .
C32 Dy3 P2 130.82(14) . .
C31 Dy3 P2 102.46(14) . .
P3 Dy3 P2 90.95(4) . .
C37 P1 Li1 108.3(3) . .
C37 P1 Dy2 113.54(18) . .
Li1 P1 Dy2 76.9(2) . .
C37 P1 Dy1 112.55(18) . .
Li1 P1 Dy1 78.5(2) . .
Dy2 P1 Dy1 132.49(5) . .
C46 P2 Li1 120.9(3) . .
C46 P2 Dy3 116.44(16) . .
Li1 P2 Dy3 80.1(2) . .
C46 P2 Dy2 112.39(16) . .
Li1 P2 Dy2 77.7(2) . .
Dy3 P2 Dy2 131.08(5) . .
C55 P3 Li1 123.2(3) . .
C55 P3 Dy3 114.89(18) . .
Li1 P3 Dy3 80.5(2) . .
C55 P3 Dy1 109.76(18) . .
Li1 P3 Dy1 80.0(2) . .
Dy3 P3 Dy1 134.99(5) . .
C2 C1 C5 107.3(5) . .
C2 C1 C6 124.9(6) . .
C5 C1 C6 127.7(6) . .
C2 C1 Dy1 74.3(3) . .
C5 C1 Dy1 72.9(3) . .
C6 C1 Dy1 122.0(4) . .
C1 C2 C3 108.2(6) . .
C1 C2 Dy1 76.2(3) . .
C3 C2 Dy1 72.7(3) . .
C1 C2 H1 125.9 . .
C3 C2 H1 125.9 . .
Dy1 C2 H1 117.2 . .
C4 C3 C2 108.4(6) . .
C4 C3 Dy1 75.4(3) . .
C2 C3 Dy1 77.1(3) . .
C4 C3 H2 125.8 . .
C2 C3 H2 125.8 . .
Dy1 C3 H2 113.9 . .
C3 C4 C5 107.7(5) . .
C3 C4 Dy1 74.4(3) . .
C5 C4 Dy1 75.5(3) . .
C3 C4 H3 126.1 . .
C5 C4 H3 126.1 . .
Dy1 C4 H3 116.1 . .
C4 C5 C1 108.3(5) . .
C4 C5 Dy1 74.3(3) . .
C1 C5 Dy1 77.1(3) . .
C4 C5 H4 125.8 . .
C1 C5 H4 125.8 . .
Dy1 C5 H4 115 . .
C1 C6 H5 109.5 . .
C1 C6 H6 109.5 . .
H5 C6 H6 109.5 . .
C1 C6 H7 109.5 . .
H5 C6 H7 109.5 . .
H6 C6 H7 109.5 . .
C11 C7 C8 106.2(6) . .
C11 C7 C12 128.6(6) . .
C8 C7 C12 125.3(7) . .
C11 C7 Dy1 74.2(3) . .
C8 C7 Dy1 75.7(3) . .
C12 C7 Dy1 116.1(4) . .
C9 C8 C7 108.5(6) . .
C9 C8 Dy1 75.1(3) . .
C7 C8 Dy1 73.6(3) . .
C9 C8 H8 125.8 . .
C7 C8 H8 125.8 . .
Dy1 C8 H8 117.5 . .
C8 C9 C10 108.1(6) . .
C8 C9 Dy1 75.0(3) . .
C10 C9 Dy1 73.6(4) . .
C8 C9 H9 125.9 . .
C10 C9 H9 125.9 . .
Dy1 C9 H9 117.4 . .
C11 C10 C9 108.6(6) . .
C11 C10 Dy1 74.8(4) . .
C9 C10 Dy1 76.1(4) . .
C11 C10 H10 125.7 . .
C9 C10 H10 125.7 . .
Dy1 C10 H10 115.5 . .
C10 C11 C7 108.6(6) . .
C10 C11 Dy1 75.2(4) . .
C7 C11 Dy1 74.9(3) . .
C10 C11 H11 125.7 . .
C7 C11 H11 125.7 . .
Dy1 C11 H11 116.3 . .
C7 C12 H12 109.5 . .
C7 C12 H13 109.5 . .
H12 C12 H13 109.5 . .
C7 C12 H14 109.5 . .
H12 C12 H14 109.5 . .
H13 C12 H14 109.5 . .
C17 C13 C14 107.8(6) . .
C17 C13 C18 128.1(7) . .
C14 C13 C18 124.0(7) . .
C17 C13 Dy2 74.3(4) . .
C14 C13 Dy2 73.5(3) . .
C18 C13 Dy2 120.8(5) . .
C15 C14 C13 108.1(6) . .
C15 C14 Dy2 73.3(3) . .
C13 C14 Dy2 76.9(4) . .
C15 C14 H15 125.9 . .
C13 C14 H15 125.9 . .
Dy2 C14 H15 116 . .
C14 C15 C16 108.0(6) . .
C14 C15 Dy2 76.8(3) . .
C16 C15 Dy2 75.1(3) . .
C14 C15 H16 126 . .
C16 C15 H16 126 . .
Dy2 C15 H16 114.4 . .
C17 C16 C15 106.7(6) . .
C17 C16 Dy2 76.9(4) . .
C15 C16 Dy2 74.3(3) . .
C17 C16 H17 126.6 . .
C15 C16 H17 126.6 . .
Dy2 C16 H17 114.6 . .
C13 C17 C16 109.4(6) . .
C13 C17 Dy2 76.7(4) . .
C16 C17 Dy2 73.2(4) . .
C13 C17 H18 125.3 . .
C16 C17 H18 125.3 . .
Dy2 C17 H18 116.7 . .
C13 C18 H19 109.5 . .
C13 C18 H20 109.5 . .
H19 C18 H20 109.5 . .
C13 C18 H21 109.5 . .
H19 C18 H21 109.5 . .
H20 C18 H21 109.5 . .
C23 C19 C20 106.3(6) . .
C23 C19 C24 126.1(8) . .
C20 C19 C24 127.6(8) . .
C23 C19 Dy2 73.2(3) . .
C20 C19 Dy2 74.5(3) . .
C24 C19 Dy2 120.0(5) . .
C21 C20 C19 109.5(6) . .
C21 C20 Dy2 74.4(3) . .
C19 C20 Dy2 75.2(4) . .
C21 C20 H22 125.3 . .
C19 C20 H22 125.3 . .
Dy2 C20 H22 117 . .
C22 C21 C20 106.9(7) . .
C22 C21 Dy2 73.2(3) . .
C20 C21 Dy2 75.4(4) . .
C22 C21 H23 126.6 . .
C20 C21 H23 126.6 . .
Dy2 C21 H23 117 . .
C21 C22 C23 109.7(6) . .
C21 C22 Dy2 76.8(4) . .
C23 C22 Dy2 75.6(3) . .
C21 C22 H24 125.1 . .
C23 C22 H24 125.1 . .
Dy2 C22 H24 114.5 . .
C22 C23 C19 107.7(6) . .
C22 C23 Dy2 73.7(3) . .
C19 C23 Dy2 76.4(3) . .
C22 C23 H25 126.2 . .
C19 C23 H25 126.2 . .
Dy2 C23 H25 116 . .
C19 C24 H26 109.5 . .
C19 C24 H27 109.5 . .
H26 C24 H27 109.5 . .
C19 C24 H28 109.5 . .
H26 C24 H28 109.5 . .
H27 C24 H28 109.5 . .
C29 C25 C26 104.8(6) . .
C29 C25 C30 128.5(7) . .
C26 C25 C30 126.6(7) . .
C29 C25 Dy3 73.6(4) . .
C26 C25 Dy3 74.2(3) . .
C30 C25 Dy3 117.4(4) . .
C27 C26 C25 109.9(7) . .
C27 C26 Dy3 74.4(4) . .
C25 C26 Dy3 75.4(4) . .
C27 C26 H29 125 . .
C25 C26 H29 125 . .
Dy3 C26 H29 117 . .
C28 C27 C26 108.0(6) . .
C28 C27 Dy3 73.9(4) . .
C26 C27 Dy3 75.5(3) . .
C28 C27 H30 126 . .
C26 C27 H30 126 . .
Dy3 C27 H30 116.6 . .
C27 C28 C29 107.9(7) . .
C27 C28 Dy3 76.0(4) . .
C29 C28 Dy3 75.7(4) . .
C27 C28 H31 126.1 . .
C29 C28 H31 126.1 . .
Dy3 C28 H31 114.5 . .
C28 C29 C25 109.4(7) . .
C28 C29 Dy3 73.7(4) . .
C25 C29 Dy3 75.9(4) . .
C28 C29 H32 125.3 . .
C25 C29 H32 125.3 . .
Dy3 C29 H32 116.9 . .
C25 C30 H33 109.5 . .
C25 C30 H34 109.5 . .
H33 C30 H34 109.5 . .
C25 C30 H35 109.5 . .
H33 C30 H35 109.5 . .
H34 C30 H35 109.5 . .
C32 C31 C35 105.9(6) . .
C32 C31 C36 128.1(6) . .
C35 C31 C36 125.8(6) . .
C32 C31 Dy3 74.7(3) . .
C35 C31 Dy3 73.6(3) . .
C36 C31 Dy3 120.1(4) . .
C33 C32 C31 110.1(6) . .
C33 C32 Dy3 73.6(3) . .
C31 C32 Dy3 75.7(3) . .
C33 C32 H36 125 . .
C31 C32 H36 125 . .
Dy3 C32 H36 117.5 . .
C32 C33 C34 106.8(6) . .
C32 C33 Dy3 76.6(3) . .
C34 C33 Dy3 74.2(3) . .
C32 C33 H37 126.6 . .
C34 C33 H37 126.6 . .
Dy3 C33 H37 114.9 . .
C35 C34 C33 107.7(6) . .
C35 C34 Dy3 76.1(3) . .
C33 C34 Dy3 75.3(3) . .
C35 C34 H38 126.1 . .
C33 C34 H38 126.1 . .
Dy3 C34 H38 114.7 . .
C34 C35 C31 109.5(6) . .
C34 C35 Dy3 74.0(3) . .
C31 C35 Dy3 76.6(3) . .
C34 C35 H39 125.2 . .
C31 C35 H39 125.2 . .
Dy3 C35 H39 116 . .
C31 C36 H40 109.5 . .
C31 C36 H41 109.5 . .
H40 C36 H41 109.5 . .
C31 C36 H42 109.5 . .
H40 C36 H42 109.5 . .
H41 C36 H42 109.5 . .
C38 C37 C42 116.7(5) . .
C38 C37 P1 119.8(4) . .
C42 C37 P1 123.4(4) . .
C39 C38 C37 120.0(5) . .
C39 C38 C43 118.9(5) . .
C37 C38 C43 121.1(5) . .
C40 C39 C38 123.1(6) . .
C40 C39 H43 118.5 . .
C38 C39 H43 118.5 . .
C39 C40 C41 116.8(6) . .
C39 C40 C44 121.7(7) . .
C41 C40 C44 121.5(6) . .
C40 C41 C42 123.2(6) . .
C40 C41 H44 118.4 . .
C42 C41 H44 118.4 . .
C41 C42 C37 120.2(5) . .
C41 C42 C45 118.9(5) . .
C37 C42 C45 120.9(5) . .
C38 C43 H45 109.5 . .
C38 C43 H46 109.5 . .
H45 C43 H46 109.5 . .
C38 C43 H47 109.5 . .
H45 C43 H47 109.5 . .
H46 C43 H47 109.5 . .
C40 C44 H48 109.5 . .
C40 C44 H49 109.5 . .
H48 C44 H49 109.5 . .
C40 C44 H50 109.5 . .
H48 C44 H50 109.5 . .
H49 C44 H50 109.5 . .
C42 C45 H51 109.5 . .
C42 C45 H52 109.5 . .
H51 C45 H52 109.5 . .
C42 C45 H53 109.5 . .
H51 C45 H53 109.5 . .
H52 C45 H53 109.5 . .
C47 C46 C51 116.4(5) . .
C47 C46 P2 124.4(4) . .
C51 C46 P2 119.1(4) . .
C48 C47 C46 121.1(5) . .
C48 C47 C52 117.9(5) . .
C46 C47 C52 120.9(5) . .
C49 C48 C47 122.4(6) . .
C49 C48 H54 118.8 . .
C47 C48 H54 118.8 . .
C48 C49 C50 117.3(5) . .
C48 C49 C53 122.2(6) . .
C50 C49 C53 120.5(6) . .
C51 C50 C49 121.7(5) . .
C51 C50 H55 119.2 . .
C49 C50 H55 119.2 . .
C50 C51 C46 121.0(5) . .
C50 C51 C54 118.0(5) . .
C46 C51 C54 120.9(5) . .
C47 C52 H56 109.5 . .
C47 C52 H57 109.5 . .
H56 C52 H57 109.5 . .
C47 C52 H58 109.5 . .
H56 C52 H58 109.5 . .
H57 C52 H58 109.5 . .
C49 C53 H59 109.5 . .
C49 C53 H60 109.5 . .
H59 C53 H60 109.5 . .
C49 C53 H61 109.5 . .
H59 C53 H61 109.5 . .
H60 C53 H61 109.5 . .
C51 C54 H62 109.5 . .
C51 C54 H63 109.5 . .
H62 C54 H63 109.5 . .
C51 C54 H64 109.5 . .
H62 C54 H64 109.5 . .
H63 C54 H64 109.5 . .
C56 C55 C60 117.3(5) . .
C56 C55 P3 119.1(4) . .
C60 C55 P3 123.6(4) . .
C57 C56 C55 120.3(5) . .
C57 C56 C61 118.7(5) . .
C55 C56 C61 121.0(5) . .
C58 C57 C56 122.3(6) . .
C58 C57 H65 118.8 . .
C56 C57 H65 118.8 . .
C59 C58 C57 116.8(6) . .
C59 C58 C62 122.5(6) . .
C57 C58 C62 120.6(6) . .
C58 C59 C60 123.2(6) . .
C58 C59 H66 118.4 . .
C60 C59 H66 118.4 . .
C59 C60 C55 120.0(5) . .
C59 C60 C63 117.7(5) . .
C55 C60 C63 122.4(5) . .
C56 C61 H67 109.5 . .
C56 C61 H68 109.5 . .
H67 C61 H68 109.5 . .
C56 C61 H69 109.5 . .
H67 C61 H69 109.5 . .
H68 C61 H69 109.5 . .
C58 C62 H70 109.5 . .
C58 C62 H71 109.5 . .
H70 C62 H71 109.5 . .
C58 C62 H72 109.5 . .
H70 C62 H72 109.5 . .
H71 C62 H72 109.5 . .
C60 C63 H73 109.5 . .
C60 C63 H74 109.5 . .
H73 C63 H74 109.5 . .
C60 C63 H75 109.5 . .
H73 C63 H75 109.5 . .
H74 C63 H75 109.5 . .
P3 Li1 P2 107.1(3) . .
P3 Li1 P1 107.0(3) . .
P2 Li1 P1 109.6(4) . .
P3 Li1 Dy2 129.5(3) . .
P2 Li1 Dy2 55.78(19) . .
P1 Li1 Dy2 54.81(18) . .
P3 Li1 Dy1 54.19(18) . .
P2 Li1 Dy1 131.8(3) . .
P1 Li1 Dy1 54.03(17) . .
Dy2 Li1 Dy1 99.3(2) . .
P3 Li1 Dy3 53.78(17) . .
P2 Li1 Dy3 54.11(18) . .
P1 Li1 Dy3 129.6(3) . .
Dy2 Li1 Dy3 98.8(2) . .
Dy1 Li1 Dy3 98.6(2) . .
O3 Li2 O4 103.4(8) . .
O3 Li2 O2 112.0(7) . .
O4 Li2 O2 108.2(8) . .
O3 Li2 O1 109.9(6) . .
O4 Li2 O1 112.6(8) . .
O2 Li2 O1 110.6(6) . .
O3 Li2 O4A 111.7(13) . .
O2 Li2 O4A 115.7(11) . .
O1 Li2 O4A 95.8(10) . .
C64 O1 C67 109.0(5) . .
C64 O1 Li2 126.0(6) . .
C67 O1 Li2 124.5(5) . .
O1 C64 C65 106.3(6) . .
O1 C64 H76 110.5 . .
C65 C64 H76 110.5 . .
O1 C64 H77 110.5 . .
C65 C64 H77 110.5 . .
H76 C64 H77 108.7 . .
C66 C65 C64 103.7(6) . .
C66 C65 H78 111 . .
C64 C65 H78 111 . .
C66 C65 H79 111 . .
C64 C65 H79 111 . .
H78 C65 H79 109 . .
C65 C66 C67 102.9(6) . .
C65 C66 H80 111.2 . .
C67 C66 H80 111.2 . .
C65 C66 H81 111.2 . .
C67 C66 H81 111.2 . .
H80 C66 H81 109.1 . .
O1 C67 C66 106.3(6) . .
O1 C67 H82 110.5 . .
C66 C67 H82 110.5 . .
O1 C67 H83 110.5 . .
C66 C67 H83 110.5 . .
H82 C67 H83 108.7 . .
C71 O2 C68 109.2(6) . .
C71 O2 Li2 123.1(6) . .
C68 O2 Li2 126.0(6) . .
O2 C68 C69 107.8(7) . .
O2 C68 H84 110.1 . .
C69 C68 H84 110.1 . .
O2 C68 H85 110.1 . .
C69 C68 H85 110.1 . .
H84 C68 H85 108.5 . .
C68 C69 C70 104.8(7) . .
C68 C69 H86 110.8 . .
C70 C69 H86 110.8 . .
C68 C69 H87 110.8 . .
C70 C69 H87 110.8 . .
H86 C69 H87 108.9 . .
C69 C70 C71 108.2(7) . .
C69 C70 H88 110 . .
C71 C70 H88 110 . .
C69 C70 H89 110 . .
C71 C70 H89 110 . .
H88 C70 H89 108.4 . .
O2 C71 C70 105.3(7) . .
O2 C71 H90 110.7 . .
C70 C71 H90 110.7 . .
O2 C71 H91 110.7 . .
C70 C71 H91 110.7 . .
H90 C71 H91 108.8 . .
C75 O3 C72 109.7(5) . .
C75 O3 Li2 123.5(5) . .
C72 O3 Li2 124.1(6) . .
O3 C72 C73 104.7(6) . .
O3 C72 H92 110.8 . .
C73 C72 H92 110.8 . .
O3 C72 H93 110.8 . .
C73 C72 H93 110.8 . .
H92 C72 H93 108.9 . .
C74 C73 C72 104.8(7) . .
C74 C73 H94 110.8 . .
C72 C73 H94 110.8 . .
C74 C73 H95 110.8 . .
C72 C73 H95 110.8 . .
H94 C73 H95 108.9 . .
C73 C74 C75 104.6(7) . .
C73 C74 H96 110.8 . .
C75 C74 H96 110.8 . .
C73 C74 H97 110.8 . .
C75 C74 H97 110.8 . .
H96 C74 H97 108.9 . .
O3 C75 C74 106.8(6) . .
O3 C75 H98 110.4 . .
C74 C75 H98 110.4 . .
O3 C75 H99 110.4 . .
C74 C75 H99 110.4 . .
H98 C75 H99 108.6 . .
C76 O4 C79 107.0(13) . .
C76 O4 Li2 128.7(15) . .
C79 O4 Li2 123.6(13) . .
O4 C76 C77 108.8(10) . .
O4 C76 H100 109.9 . .
C77 C76 H100 109.9 . .
O4 C76 H101 109.9 . .
C77 C76 H101 109.9 . .
H100 C76 H101 108.3 . .
C78 C77 C76 104.2(6) . .
C78 C77 H102 110.9 . .
C76 C77 H102 110.9 . .
C78 C77 H103 110.9 . .
C76 C77 H103 110.9 . .
H102 C77 H103 108.9 . .
C79 C78 C77 104.8(7) . .
C79 C78 H104 110.8 . .
C77 C78 H104 110.8 . .
C79 C78 H105 110.8 . .
C77 C78 H105 110.8 . .
H104 C78 H105 108.9 . .
O4 C79 C78 105.8(10) . .
O4 C79 H106 110.6 . .
C78 C79 H106 110.6 . .
O4 C79 H107 110.6 . .
C78 C79 H107 110.6 . .
H106 C79 H107 108.7 . .
C79A O4A Li2 127(2) . .
O4A C79A H114 109.6 . .
O4A C79A H115 109.6 . .
H114 C79A H115 108.1 . .
O6A Li3 O5 122.8(11) . .
O5 Li3 O8 105.2(9) . .
O6A Li3 O7A 105.4(12) . .
O5 Li3 O7A 108.1(9) . .
O6A Li3 O8A 101.7(12) . .
O5 Li3 O8A 109.7(11) . .
O7A Li3 O8A 108.3(12) . .
O5 Li3 O6 104.1(7) . .
O8 Li3 O6 114.8(8) . .
O5 Li3 O7 120.0(8) . .
O8 Li3 O7 109.0(10) . .
O6 Li3 O7 104.1(8) . .
C80 O5 C83 107.1(6) . .
C80 O5 Li3 125.4(6) . .
C83 O5 Li3 127.2(6) . .
O5 C80 C81 102.9(7) . .
O5 C80 H116 111.2 . .
C81 C80 H116 111.2 . .
O5 C80 H117 111.2 . .
C81 C80 H117 111.2 . .
H116 C80 H117 109.1 . .
C82 C81 C80 102.3(8) . .
C82 C81 H118 111.3 . .
C80 C81 H118 111.3 . .
C82 C81 H119 111.3 . .
C80 C81 H119 111.3 . .
H118 C81 H119 109.2 . .
C81 C82 C83 104.7(8) . .
C81 C82 H120 110.8 . .
C83 C82 H120 110.8 . .
C81 C82 H121 110.8 . .
C83 C82 H121 110.8 . .
H120 C82 H121 108.9 . .
O5 C83 C82 107.9(7) . .
O5 C83 H122 110.1 . .
C82 C83 H122 110.1 . .
O5 C83 H123 110.1 . .
C82 C83 H123 110.1 . .
H122 C83 H123 108.4 . .
C87 O6 C84 103.9(10) . .
C87 O6 Li3 120.6(8) . .
C84 O6 Li3 132.5(9) . .
C85 C84 O6 111.9(13) . .
C85 C84 H124 109.2 . .
O6 C84 H124 109.2 . .
C85 C84 H125 109.2 . .
O6 C84 H125 109.2 . .
H124 C84 H125 107.9 . .
C84 C85 C86 98.7(14) . .
C84 C85 H126 112 . .
C86 C85 H126 112 . .
C84 C85 H127 112 . .
C86 C85 H127 112 . .
H126 C85 H127 109.7 . .
C87 C86 C85 100.7(10) . .
C87 C86 H128 111.6 . .
C85 C86 H128 111.6 . .
C87 C86 H129 111.6 . .
C85 C86 H129 111.6 . .
H128 C86 H129 109.4 . .
O6 C87 C86 110.1(11) . .
O6 C87 H130 109.6 . .
C86 C87 H130 109.6 . .
O6 C87 H131 109.6 . .
C86 C87 H131 109.6 . .
H130 C87 H131 108.1 . .
C84A O6A Li3 125(2) . .
O6A C84A C85A 102(3) . .
O6A C84A H132 111.3 . .
C85A C84A H132 111.3 . .
O6A C84A H133 111.3 . .
C85A C84A H133 111.3 . .
H132 C84A H133 109.2 . .
C86A C85A C84A 108(5) . .
C86A C85A H134 110.2 . .
C84A C85A H134 110.2 . .
C86A C85A H135 110.2 . .
C84A C85A H135 110.2 . .
H134 C85A H135 108.5 . .
C85A C86A H136 110 . .
C85A C86A H137 110 . .
H136 C86A H137 108.4 . .
C91 O7 C88 106.6(16) . .
C91 O7 Li3 117.7(17) . .
C88 O7 Li3 135.4(11) . .
O7 C88 C89 108.8(13) . .
O7 C88 H140 109.9 . .
C89 C88 H140 109.9 . .
O7 C88 H141 109.9 . .
C89 C88 H141 109.9 . .
H140 C88 H141 108.3 . .
C90 C89 C88 105.6(13) . .
C90 C89 H142 110.6 . .
C88 C89 H142 110.6 . .
C90 C89 H143 110.6 . .
C88 C89 H143 110.6 . .
H142 C89 H143 108.8 . .
C89 C90 C91 106.9(19) . .
C89 C90 H144 110.3 . .
C91 C90 H144 110.3 . .
C89 C90 H145 110.3 . .
C91 C90 H145 110.3 . .
H144 C90 H145 108.6 . .
O7 C91 C90 105(2) . .
O7 C91 H146 110.7 . .
C90 C91 H146 110.7 . .
O7 C91 H147 110.7 . .
C90 C91 H147 110.7 . .
H146 C91 H147 108.8 . .
C91A O7A C88A 106(2) . .
C91A O7A Li3 127(2) . .
C88A O7A Li3 127.1(17) . .
O7A C88A H148 113 . .
O7A C88A H149 113 . .
H148 C88A H149 110.4 . .
C91A C90A H152 110.5 . .
C91A C90A H153 110.5 . .
H152 C90A H153 108.7 . .
O7A C91A C90A 109(3) . .
O7A C91A H154 110 . .
C90A C91A H154 110 . .
O7A C91A H155 110 . .
C90A C91A H155 110 . .
H154 C91A H155 108.3 . .
C95 O8 C92 108(3) . .
C95 O8 Li3 121(3) . .
C92 O8 Li3 126.0(17) . .
O8 C92 C93 100.4(17) . .
O8 C92 H156 111.7 . .
C93 C92 H156 111.7 . .
O8 C92 H157 111.7 . .
C93 C92 H157 111.7 . .
H156 C92 H157 109.5 . .
C94 C93 C92 85.4(17) . .
C94 C93 H158 114.4 . .
C92 C93 H158 114.4 . .
C94 C93 H159 114.4 . .
C92 C93 H159 114.4 . .
H158 C93 H159 111.5 . .
C95 C94 C93 100(3) . .
C95 C94 H160 111.9 . .
C93 C94 H160 111.9 . .
C95 C94 H161 111.9 . .
C93 C94 H161 111.9 . .
H160 C94 H161 109.6 . .
O8 C95 C94 108(3) . .
O8 C95 H162 110.1 . .
C94 C95 H162 110.1 . .
O8 C95 H163 110.1 . .
C94 C95 H163 110.1 . .
H162 C95 H163 108.4 . .
C95A O8A C92A 104(4) . .
C95A O8A Li3 124(4) . .
C92A O8A Li3 132(2) . .
C93A C92A O8A 114(3) . .
C93A C92A H164 108.6 . .
O8A C92A H164 108.7 . .
C93A C92A H165 108.7 . .
O8A C92A H165 108.7 . .
H164 C92A H165 107.6 . .
C92A C93A C94A 98(3) . .
C92A C93A H166 112.1 . .
C94A C93A H166 112.1 . .
C92A C93A H167 112.1 . .
C94A C93A H167 112.1 . .
H166 C93A H167 109.7 . .
C95A C94A C93A 102(3) . .
C95A C94A H168 111.4 . .
C93A C94A H168 111.4 . .
C95A C94A H169 111.4 . .
C93A C94A H169 111.4 . .
H168 C94A H169 109.3 . .
O8A C95A C94A 105(5) . .
O8A C95A H170 110.8 . .
C94A C95A H170 110.8 . .
O8A C95A H171 110.8 . .
C94A C95A H171 110.8 . .
H170 C95A H171 108.9 . .
C99 O9 C96 99.6(12) . .
O9 C96 C97 108.9(11) . .
O9 C96 C99 39.3(9) . .
C97 C96 C99 75.7(11) . .
O9 C96 H172 109.9 . .
C97 C96 H172 109.9 . .
C99 C96 H172 143.2 . .
O9 C96 H173 109.9 . .
C97 C96 H173 109.9 . .
C99 C96 H173 103.1 . .
H172 C96 H173 108.3 . .
C98 C97 C96 103.2(14) . .
C98 C97 H174 111.1 . .
C96 C97 H174 111.1 . .
C98 C97 H175 111.1 . .
C96 C97 H175 111.1 . .
H174 C97 H175 109.1 . .
C97 C98 C99 101.4(16) . .
C97 C98 H176 111.5 . .
C99 C98 H176 111.5 . .
C97 C98 H177 111.5 . .
C99 C98 H177 111.5 . .
H176 C98 H177 109.3 . .
O9 C99 C98 115.3(19) . .
O9 C99 C96 41.1(8) . .
C98 C99 C96 79.2(12) . .
O9 C99 H178 108.5 . .
C98 C99 H178 108.5 . .
C96 C99 H178 104.3 . .
O9 C99 H179 108.5 . .
C98 C99 H179 108.5 . .
C96 C99 H179 142.5 . .
H178 C99 H179 107.5 . .

loop_
_geom_bond_atom_site_label_1
_geom_bond_atom_site_label_2
_geom_bond_distance
_geom_bond_site_symmetry_2
Dy1 C11 2.663(6) .
Dy1 C10 2.668(6) .
Dy1 C7 2.671(6) .
Dy1 C3 2.678(5) .
Dy1 C4 2.691(5) .
Dy1 C8 2.698(6) .
Dy1 C9 2.699(6) .
Dy1 C5 2.706(5) .
Dy1 C2 2.734(5) .
Dy1 C1 2.759(5) .
Dy1 P3 2.7973(14) .
Dy1 P1 2.8064(14) .
Dy2 C22 2.625(6) .
Dy2 C23 2.650(5) .
Dy2 C21 2.670(6) .
Dy2 C15 2.675(5) .
Dy2 C20 2.682(6) .
Dy2 C16 2.686(6) .
Dy2 C19 2.690(6) .
Dy2 C14 2.719(6) .
Dy2 C17 2.732(6) .
Dy2 C13 2.762(6) .
Dy2 P1 2.8007(15) .
Dy2 P2 2.8249(15) .
Dy3 C28 2.642(6) .
Dy3 C29 2.668(6) .
Dy3 C27 2.669(6) .
Dy3 C26 2.683(6) .
Dy3 C34 2.683(6) .
Dy3 C33 2.697(5) .
Dy3 C25 2.698(6) .
Dy3 C35 2.709(6) .
Dy3 C32 2.736(6) .
Dy3 C31 2.748(6) .
Dy3 P3 2.7850(15) .
Dy3 P2 2.7996(14) .
P1 C37 1.854(5) .
P1 Li1 2.557(9) .
P2 C46 1.849(5) .
P2 Li1 2.477(10) .
P3 C55 1.846(5) .
P3 Li1 2.472(9) .
C1 C2 1.401(8) .
C1 C5 1.417(8) .
C1 C6 1.504(8) .
C2 C3 1.409(8) .
C2 H1 0.93 .
C3 C4 1.397(8) .
C3 H2 0.93 .
C4 C5 1.405(7) .
C4 H3 0.93 .
C5 H4 0.93 .
C6 H5 0.96 .
C6 H6 0.96 .
C6 H7 0.96 .
C7 C11 1.421(9) .
C7 C8 1.422(8) .
C7 C12 1.488(9) .
C8 C9 1.389(9) .
C8 H8 0.93 .
C9 C10 1.401(9) .
C9 H9 0.93 .
C10 C11 1.381(9) .
C10 H10 0.93 .
C11 H11 0.93 .
C12 H12 0.96 .
C12 H13 0.96 .
C12 H14 0.96 .
C13 C17 1.378(10) .
C13 C14 1.403(9) .
C13 C18 1.536(10) .
C14 C15 1.392(8) .
C14 H15 0.93 .
C15 C16 1.414(9) .
C15 H16 0.93 .
C16 C17 1.398(10) .
C16 H17 0.93 .
C17 H18 0.93 .
C18 H19 0.96 .
C18 H20 0.96 .
C18 H21 0.96 .
C19 C23 1.404(9) .
C19 C20 1.407(10) .
C19 C24 1.500(11) .
C20 C21 1.392(10) .
C20 H22 0.93 .
C21 C22 1.373(8) .
C21 H23 0.93 .
C22 C23 1.396(9) .
C22 H24 0.93 .
C23 H25 0.93 .
C24 H26 0.96 .
C24 H27 0.96 .
C24 H28 0.96 .
C25 C29 1.412(10) .
C25 C26 1.412(9) .
C25 C30 1.496(9) .
C26 C27 1.387(9) .
C26 H29 0.93 .
C27 C28 1.380(10) .
C27 H30 0.93 .
C28 C29 1.400(10) .
C28 H31 0.93 .
C29 H32 0.93 .
C30 H33 0.96 .
C30 H34 0.96 .
C30 H35 0.96 .
C31 C32 1.400(9) .
C31 C35 1.404(8) .
C31 C36 1.513(9) .
C32 C33 1.395(9) .
C32 H36 0.93 .
C33 C34 1.412(8) .
C33 H37 0.93 .
C34 C35 1.391(9) .
C34 H38 0.93 .
C35 H39 0.93 .
C36 H40 0.96 .
C36 H41 0.96 .
C36 H42 0.96 .
C37 C38 1.414(7) .
C37 C42 1.418(8) .
C38 C39 1.404(8) .
C38 C43 1.497(8) .
C39 C40 1.369(9) .
C39 H43 0.93 .
C40 C41 1.374(9) .
C40 C44 1.527(9) .
C41 C42 1.393(8) .
C41 H44 0.93 .
C42 C45 1.490(8) .
C43 H45 0.96 .
C43 H46 0.96 .
C43 H47 0.96 .
C44 H48 0.96 .
C44 H49 0.96 .
C44 H50 0.96 .
C45 H51 0.96 .
C45 H52 0.96 .
C45 H53 0.96 .
C46 C47 1.412(7) .
C46 C51 1.417(7) .
C47 C48 1.388(7) .
C47 C52 1.503(8) .
C48 C49 1.378(8) .
C48 H54 0.93 .
C49 C50 1.396(8) .
C49 C53 1.500(8) .
C50 C51 1.394(7) .
C50 H55 0.93 .
C51 C54 1.496(8) .
C52 H56 0.96 .
C52 H57 0.96 .
C52 H58 0.96 .
C53 H59 0.96 .
C53 H60 0.96 .
C53 H61 0.96 .
C54 H62 0.96 .
C54 H63 0.96 .
C54 H64 0.96 .
C55 C56 1.410(7) .
C55 C60 1.421(7) .
C56 C57 1.392(8) .
C56 C61 1.500(8) .
C57 C58 1.390(9) .
C57 H65 0.93 .
C58 C59 1.379(9) .
C58 C62 1.536(9) .
C59 C60 1.382(8) .
C59 H66 0.93 .
C60 C63 1.506(7) .
C61 H67 0.96 .
C61 H68 0.96 .
C61 H69 0.96 .
C62 H70 0.96 .
C62 H71 0.96 .
C62 H72 0.96 .
C63 H73 0.96 .
C63 H74 0.96 .
C63 H75 0.96 .
Li2 O3 1.900(13) .
Li2 O4 1.90(2) .
Li2 O2 1.914(12) .
Li2 O1 1.928(13) .
Li2 O4A 2.02(3) .
O1 C64 1.434(8) .
O1 C67 1.449(7) .
C64 C65 1.507(11) .
C64 H76 0.97 .
C64 H77 0.97 .
C65 C66 1.495(11) .
C65 H78 0.97 .
C65 H79 0.97 .
C66 C67 1.496(9) .
C66 H80 0.97 .
C66 H81 0.97 .
C67 H82 0.97 .
C67 H83 0.97 .
O2 C71 1.425(8) .
O2 C68 1.427(8) .
C68 C69 1.458(10) .
C68 H84 0.97 .
C68 H85 0.97 .
C69 C70 1.477(12) .
C69 H86 0.97 .
C69 H87 0.97 .
C70 C71 1.489(11) .
C70 H88 0.97 .
C70 H89 0.97 .
C71 H90 0.97 .
C71 H91 0.97 .
O3 C75 1.425(7) .
O3 C72 1.449(8) .
C72 C73 1.492(11) .
C72 H92 0.97 .
C72 H93 0.97 .
C73 C74 1.475(11) .
C73 H94 0.97 .
C73 H95 0.97 .
C74 C75 1.505(10) .
C74 H96 0.97 .
C74 H97 0.97 .
C75 H98 0.97 .
C75 H99 0.97 .
O4 C76 1.43(2) .
O4 C79 1.48(2) .
C76 C77 1.525(10) .
C76 H100 0.97 .
C76 H101 0.97 .
C77 C78 1.502(11) .
C77 H102 0.97 .
C77 H103 0.97 .
C78 C79 1.487(12) .
C78 H104 0.97 .
C78 H105 0.97 .
C79 H106 0.97 .
C79 H107 0.97 .
O4A C79A 1.37(4) .
C79A H114 0.97 .
C79A H115 0.97 .
Li3 O6A 1.83(3) .
Li3 O5 1.909(13) .
Li3 O8 1.91(3) .
Li3 O7A 1.95(2) .
Li3 O8A 1.95(4) .
Li3 O6 1.947(16) .
Li3 O7 1.95(2) .
O5 C80 1.407(8) .
O5 C83 1.447(9) .
C80 C81 1.535(13) .
C80 H116 0.97 .
C80 H117 0.97 .
C81 C82 1.462(13) .
C81 H118 0.97 .
C81 H119 0.97 .
C82 C83 1.468(12) .
C82 H120 0.97 .
C82 H121 0.97 .
C83 H122 0.97 .
C83 H123 0.97 .
O6 C87 1.395(12) .
O6 C84 1.413(14) .
C84 C85 1.38(2) .
C84 H124 0.97 .
C84 H125 0.97 .
C85 C86 1.59(2) .
C85 H126 0.97 .
C85 H127 0.97 .
C86 C87 1.49(2) .
C86 H128 0.97 .
C86 H129 0.97 .
C87 H130 0.97 .
C87 H131 0.97 .
O6A C84A 1.40(4) .
C84A C85A 1.50(5) .
C84A H132 0.97 .
C84A H133 0.97 .
C85A C86A 1.20(7) .
C85A H134 0.97 .
C85A H135 0.97 .
C86A H136 0.97 .
C86A H137 0.97 .
O7 C91 1.43(3) .
O7 C88 1.39(2) .
C88 C89 1.431(17) .
C88 H140 0.97 .
C88 H141 0.97 .
C89 C90 1.37(2) .
C89 H142 0.97 .
C89 H143 0.97 .
C90 C91 1.45(3) .
C90 H144 0.97 .
C90 H145 0.97 .
C91 H146 0.97 .
C91 H147 0.97 .
O7A C91A 1.39(4) .
O7A C88A 1.43(3) .
C88A H148 0.97 .
C88A H149 0.97 .
C90A C91A 1.46(4) .
C90A H152 0.97 .
C90A H153 0.97 .
C91A H154 0.97 .
C91A H155 0.97 .
O8 C95 1.37(5) .
O8 C92 1.41(3) .
C92 C93 1.72(4) .
C92 H156 0.97 .
C92 H157 0.97 .
C93 C94 1.60(3) .
C93 H158 0.97 .
C93 H159 0.97 .
C94 C95 1.45(6) .
C94 H160 0.97 .
C94 H161 0.97 .
C95 H162 0.97 .
C95 H163 0.97 .
O8A C95A 1.43(8) .
O8A C92A 1.50(5) .
C92A C93A 1.20(5) .
C92A H164 0.97 .
C92A H165 0.97 .
C93A C94A 1.66(6) .
C93A H166 0.97 .
C93A H167 0.97 .
C94A C95A 1.54(9) .
C94A H168 0.97 .
C94A H169 0.97 .
C95A H170 0.97 .
C95A H171 0.97 .
O9 C99 1.25(3) .
O9 C96 1.301(15) .
C96 C97 1.448(16) .
C96 C99 1.95(2) .
C96 H172 0.97 .
C96 H173 0.97 .
C97 C98 1.34(2) .
C97 H174 0.97 .
C97 H175 0.97 .
C98 C99 1.41(3) .
C98 H176 0.97 .
C98 H177 0.97 .
C99 H178 0.97 .
C99 H179 0.97 .

loop_
_geom_torsion_atom_site_label_1
_geom_torsion_atom_site_label_2
_geom_torsion_atom_site_label_3
_geom_torsion_atom_site_label_4
_geom_torsion
_geom_torsion_site_symmetry_1
_geom_torsion_site_symmetry_2
_geom_torsion_site_symmetry_3
_geom_torsion_site_symmetry_4
C5 C1 C2 C3 -0.3(6) . . . .
C6 C1 C2 C3 175.4(5) . . . .
Dy1 C1 C2 C3 -66.2(4) . . . .
C5 C1 C2 Dy1 65.9(4) . . . .
C6 C1 C2 Dy1 -118.3(6) . . . .
C1 C2 C3 C4 -1.1(7) . . . .
Dy1 C2 C3 C4 -69.6(4) . . . .
C1 C2 C3 Dy1 68.6(4) . . . .
C2 C3 C4 C5 2.0(6) . . . .
Dy1 C3 C4 C5 -68.8(4) . . . .
C2 C3 C4 Dy1 70.8(4) . . . .
C3 C4 C5 C1 -2.2(6) . . . .
Dy1 C4 C5 C1 -70.2(4) . . . .
C3 C4 C5 Dy1 68.0(4) . . . .
C2 C1 C5 C4 1.5(6) . . . .
C6 C1 C5 C4 -174.0(5) . . . .
Dy1 C1 C5 C4 68.4(4) . . . .
C2 C1 C5 Dy1 -66.9(4) . . . .
C6 C1 C5 Dy1 117.6(6) . . . .
C11 C7 C8 C9 0.9(7) . . . .
C12 C7 C8 C9 -179.7(6) . . . .
Dy1 C7 C8 C9 -67.6(4) . . . .
C11 C7 C8 Dy1 68.5(4) . . . .
C12 C7 C8 Dy1 -112.0(6) . . . .
C7 C8 C9 C10 -0.2(7) . . . .
Dy1 C8 C9 C10 -66.8(4) . . . .
C7 C8 C9 Dy1 66.6(4) . . . .
C8 C9 C10 C11 -0.7(7) . . . .
Dy1 C9 C10 C11 -68.4(5) . . . .
C8 C9 C10 Dy1 67.7(4) . . . .
C9 C10 C11 C7 1.2(7) . . . .
Dy1 C10 C11 C7 -68.1(4) . . . .
C9 C10 C11 Dy1 69.3(5) . . . .
C8 C7 C11 C10 -1.3(7) . . . .
C12 C7 C11 C10 179.3(6) . . . .
Dy1 C7 C11 C10 68.3(4) . . . .
C8 C7 C11 Dy1 -69.5(4) . . . .
C12 C7 C11 Dy1 111.0(7) . . . .
C17 C13 C14 C15 -0.3(7) . . . .
C18 C13 C14 C15 176.3(6) . . . .
Dy2 C13 C14 C15 -67.3(4) . . . .
C17 C13 C14 Dy2 67.0(5) . . . .
C18 C13 C14 Dy2 -116.4(7) . . . .
C13 C14 C15 C16 0.4(7) . . . .
Dy2 C14 C15 C16 -69.3(4) . . . .
C13 C14 C15 Dy2 69.7(4) . . . .
C14 C15 C16 C17 -0.3(7) . . . .
Dy2 C15 C16 C17 -70.7(4) . . . .
C14 C15 C16 Dy2 70.4(4) . . . .
C14 C13 C17 C16 0.1(7) . . . .
C18 C13 C17 C16 -176.4(7) . . . .
Dy2 C13 C17 C16 66.5(5) . . . .
C14 C13 C17 Dy2 -66.4(5) . . . .
C18 C13 C17 Dy2 117.1(7) . . . .
C15 C16 C17 C13 0.1(7) . . . .
Dy2 C16 C17 C13 -68.8(5) . . . .
C15 C16 C17 Dy2 68.9(4) . . . .
C23 C19 C20 C21 -0.4(7) . . . .
C24 C19 C20 C21 176.6(7) . . . .
Dy2 C19 C20 C21 -67.2(4) . . . .
C23 C19 C20 Dy2 66.8(4) . . . .
C24 C19 C20 Dy2 -116.2(7) . . . .
C19 C20 C21 C22 0.7(7) . . . .
Dy2 C20 C21 C22 -66.9(4) . . . .
C19 C20 C21 Dy2 67.6(4) . . . .
C20 C21 C22 C23 -0.7(7) . . . .
Dy2 C21 C22 C23 -69.2(4) . . . .
C20 C21 C22 Dy2 68.5(4) . . . .
C21 C22 C23 C19 0.5(7) . . . .
Dy2 C22 C23 C19 -69.5(4) . . . .
C21 C22 C23 Dy2 70.0(4) . . . .
C20 C19 C23 C22 -0.1(7) . . . .
C24 C19 C23 C22 -177.1(7) . . . .
Dy2 C19 C23 C22 67.6(4) . . . .
C20 C19 C23 Dy2 -67.7(4) . . . .
C24 C19 C23 Dy2 115.2(7) . . . .
C29 C25 C26 C27 0.7(7) . . . .
C30 C25 C26 C27 -179.7(6) . . . .
Dy3 C25 C26 C27 -67.1(4) . . . .
C29 C25 C26 Dy3 67.7(4) . . . .
C30 C25 C26 Dy3 -112.6(6) . . . .
C25 C26 C27 C28 0.3(7) . . . .
Dy3 C26 C27 C28 -67.3(5) . . . .
C25 C26 C27 Dy3 67.7(4) . . . .
C26 C27 C28 C29 -1.2(8) . . . .
Dy3 C27 C28 C29 -69.7(5) . . . .
C26 C27 C28 Dy3 68.5(4) . . . .
C27 C28 C29 C25 1.7(8) . . . .
Dy3 C28 C29 C25 -68.2(5) . . . .
C27 C28 C29 Dy3 69.9(5) . . . .
C26 C25 C29 C28 -1.4(7) . . . .
C30 C25 C29 C28 179.0(6) . . . .
Dy3 C25 C29 C28 66.8(5) . . . .
C26 C25 C29 Dy3 -68.2(4) . . . .
C30 C25 C29 Dy3 112.2(7) . . . .
C35 C31 C32 C33 -1.3(7) . . . .
C36 C31 C32 C33 -177.2(6) . . . .
Dy3 C31 C32 C33 66.2(4) . . . .
C35 C31 C32 Dy3 -67.5(4) . . . .
C36 C31 C32 Dy3 116.6(7) . . . .
C31 C32 C33 C34 1.1(7) . . . .
Dy3 C32 C33 C34 68.7(4) . . . .
C31 C32 C33 Dy3 -67.6(4) . . . .
C32 C33 C34 C35 -0.5(6) . . . .
Dy3 C33 C34 C35 69.8(4) . . . .
C32 C33 C34 Dy3 -70.4(4) . . . .
C33 C34 C35 C31 -0.2(7) . . . .
Dy3 C34 C35 C31 69.1(4) . . . .
C33 C34 C35 Dy3 -69.3(4) . . . .
C32 C31 C35 C34 0.9(7) . . . .
C36 C31 C35 C34 177.0(6) . . . .
Dy3 C31 C35 C34 -67.4(4) . . . .
C32 C31 C35 Dy3 68.3(4) . . . .
C36 C31 C35 Dy3 -115.6(6) . . . .
Li1 P1 C37 C38 174.0(5) . . . .
Dy2 P1 C37 C38 90.6(5) . . . .
Dy1 P1 C37 C38 -101.3(5) . . . .
Li1 P1 C37 C42 -8.8(6) . . . .
Dy2 P1 C37 C42 -92.2(5) . . . .
Dy1 P1 C37 C42 75.9(5) . . . .
C42 C37 C38 C39 -0.6(8) . . . .
P1 C37 C38 C39 176.8(4) . . . .
C42 C37 C38 C43 180.0(5) . . . .
P1 C37 C38 C43 -2.6(8) . . . .
C37 C38 C39 C40 -0.7(9) . . . .
C43 C38 C39 C40 178.7(6) . . . .
C38 C39 C40 C41 1.4(10) . . . .
C38 C39 C40 C44 -178.6(6) . . . .
C39 C40 C41 C42 -0.8(10) . . . .
C44 C40 C41 C42 179.2(6) . . . .
C40 C41 C42 C37 -0.5(10) . . . .
C40 C41 C42 C45 -179.0(6) . . . .
C38 C37 C42 C41 1.1(8) . . . .
P1 C37 C42 C41 -176.2(5) . . . .
C38 C37 C42 C45 179.6(6) . . . .
P1 C37 C42 C45 2.3(8) . . . .
Li1 P2 C46 C47 2.8(6) . . . .
Dy3 P2 C46 C47 -91.5(4) . . . .
Dy2 P2 C46 C47 91.6(4) . . . .
Li1 P2 C46 C51 -172.9(4) . . . .
Dy3 P2 C46 C51 92.9(4) . . . .
Dy2 P2 C46 C51 -84.1(4) . . . .
C51 C46 C47 C48 2.2(7) . . . .
P2 C46 C47 C48 -173.6(4) . . . .
C51 C46 C47 C52 177.9(5) . . . .
P2 C46 C47 C52 2.1(7) . . . .
C46 C47 C48 C49 0.4(8) . . . .
C52 C47 C48 C49 -175.4(5) . . . .
C47 C48 C49 C50 -2.1(8) . . . .
C47 C48 C49 C53 179.1(5) . . . .
C48 C49 C50 C51 1.2(8) . . . .
C53 C49 C50 C51 179.9(5) . . . .
C49 C50 C51 C46 1.4(8) . . . .
C49 C50 C51 C54 178.9(5) . . . .
C47 C46 C51 C50 -3.0(7) . . . .
P2 C46 C51 C50 172.9(4) . . . .
C47 C46 C51 C54 179.6(5) . . . .
P2 C46 C51 C54 -4.4(7) . . . .
Li1 P3 C55 C56 166.9(4) . . . .
Dy3 P3 C55 C56 -98.2(4) . . . .
Dy1 P3 C55 C56 76.0(5) . . . .
Li1 P3 C55 C60 -12.1(6) . . . .
Dy3 P3 C55 C60 82.9(5) . . . .
Dy1 P3 C55 C60 -102.9(5) . . . .
C60 C55 C56 C57 1.9(8) . . . .
P3 C55 C56 C57 -177.1(5) . . . .
C60 C55 C56 C61 -178.1(5) . . . .
P3 C55 C56 C61 2.9(8) . . . .
C55 C56 C57 C58 -1.0(10) . . . .
C61 C56 C57 C58 179.0(6) . . . .
C56 C57 C58 C59 -1.1(11) . . . .
C56 C57 C58 C62 179.3(7) . . . .
C57 C58 C59 C60 2.3(11) . . . .
C62 C58 C59 C60 -178.0(7) . . . .
C58 C59 C60 C55 -1.4(10) . . . .
C58 C59 C60 C63 179.1(7) . . . .
C56 C55 C60 C59 -0.8(8) . . . .
P3 C55 C60 C59 178.2(5) . . . .
C56 C55 C60 C63 178.7(5) . . . .
P3 C55 C60 C63 -2.3(8) . . . .
C67 O1 C64 C65 8.6(9) . . . .
Li2 O1 C64 C65 -163.6(7) . . . .
O1 C64 C65 C66 -26.9(9) . . . .
C64 C65 C66 C67 34.0(8) . . . .
C64 O1 C67 C66 13.2(8) . . . .
Li2 O1 C67 C66 -174.5(6) . . . .
C65 C66 C67 O1 -29.5(7) . . . .
C71 O2 C68 C69 22.6(9) . . . .
Li2 O2 C68 C69 -172.1(6) . . . .
O2 C68 C69 C70 -18.4(9) . . . .
C68 C69 C70 C71 8.0(11) . . . .
C68 O2 C71 C70 -16.9(10) . . . .
Li2 O2 C71 C70 177.3(7) . . . .
C69 C70 C71 O2 5.1(11) . . . .
C75 O3 C72 C73 -20.0(11) . . . .
Li2 O3 C72 C73 142.1(8) . . . .
O3 C72 C73 C74 30.2(12) . . . .
C72 C73 C74 C75 -28.9(11) . . . .
C72 O3 C75 C74 2.0(9) . . . .
Li2 O3 C75 C74 -160.3(7) . . . .
C73 C74 C75 O3 17.0(10) . . . .
O3 Li2 O4 C76 161.0(12) . . . .
O2 Li2 O4 C76 42.1(16) . . . .
O1 Li2 O4 C76 -80.5(14) . . . .
O4A Li2 O4 C76 -77(6) . . . .
O3 Li2 O4 C79 -30.2(13) . . . .
O2 Li2 O4 C79 -149.0(10) . . . .
O1 Li2 O4 C79 88.4(13) . . . .
O4A Li2 O4 C79 92(6) . . . .
C79 O4 C76 C77 -11.5(12) . . . .
Li2 O4 C76 C77 158.9(11) . . . .
O4 C76 C77 C78 -7.8(11) . . . .
C76 C77 C78 C79 23.8(10) . . . .
C76 O4 C79 C78 26.7(13) . . . .
Li2 O4 C79 C78 -144.2(11) . . . .
C77 C78 C79 O4 -31.3(12) . . . .
C83 O5 C80 C81 -32.3(10) . . . .
Li3 O5 C80 C81 154.3(8) . . . .
O5 C80 C81 C82 39.3(10) . . . .
C80 C81 C82 C83 -30.5(11) . . . .
C80 O5 C83 C82 13.7(10) . . . .
Li3 O5 C83 C82 -173.1(8) . . . .
C81 C82 C83 O5 12.0(11) . . . .
C87 O6 C84 C85 31.8(16) . . . .
Li3 O6 C84 C85 -127.7(14) . . . .
O6 C84 C85 C86 -39.5(18) . . . .
C84 C85 C86 C87 31.0(19) . . . .
C84 O6 C87 C86 -7.3(15) . . . .
Li3 O6 C87 C86 155.3(12) . . . .
C85 C86 C87 O6 -14.7(18) . . . .
O5 Li3 O6A C84A -92(3) . . . .
O8 Li3 O6A C84A 136(3) . . . .
O7A Li3 O6A C84A 32(3) . . . .
O8A Li3 O6A C84A 145(3) . . . .
O6 Li3 O6A C84A -132(4) . . . .
O7 Li3 O6A C84A 29(3) . . . .
Li3 O6A C84A C85A 170(2) . . . .
O6A C84A C85A C86A -9(6) . . . .
C91 O7 C88 C89 -3(2) . . . .
Li3 O7 C88 C89 -176.2(15) . . . .
O7 C88 C89 C90 19(2) . . . .
C88 C89 C90 C91 -26(3) . . . .
C88 O7 C91 C90 -13(3) . . . .
Li3 O7 C91 C90 161.9(17) . . . .
C89 C90 C91 O7 25(3) . . . .
C88A O7A C91A C90A 25(4) . . . .
Li3 O7A C91A C90A -157(3) . . . .
C95 O8 C92 C93 -32(2) . . . .
Li3 O8 C92 C93 124.3(17) . . . .
O8 C92 C93 C94 52(2) . . . .
C92 C93 C94 C95 -55(2) . . . .
C92 O8 C95 C94 -7(3) . . . .
Li3 O8 C95 C94 -163.9(17) . . . .
C93 C94 C95 O8 45(3) . . . .
C95A O8A C92A C93A 38(4) . . . .
Li3 O8A C92A C93A -153(3) . . . .
O8A C92A C93A C94A -43(4) . . . .
C92A C93A C94A C95A 33(4) . . . .
C92A O8A C95A C94A -9(3) . . . .
Li3 O8A C95A C94A -180(2) . . . .
C93A C94A C95A O8A -11(4) . . . .
C99 O9 C96 C97 -34.0(16) . . . .
O9 C96 C97 C98 26.5(17) . . . .
C99 C96 C97 C98 5.1(15) . . . .
C96 C97 C98 C99 -7(2) . . . .
C96 O9 C99 C98 31(2) . . . .
C97 C98 C99 O9 -15(3) . . . .
C97 C98 C99 C96 5.1(16) . . . .
